data_7109101
loop_
_publ_author_name
'Harapriya Rath'
'Grigore A. Timco'
'Valdis Corradini'
'Alberto Ghirri'
'Umberto del Pennino'
'Antonio Fernandez'
'Robin G. Pritchard'
'Christopher A. Muryn'
'Marco Affronte'
'Richard E. P. Winpenny'

_publ_section_title
;
 Studies of hybrid organic-inorganic [2] and [3]rotaxanes bound to Au
 surfaces
;
_journal_name_full Chem.Commun.
_journal_page_first 3404
_journal_paper_doi 10.1039/c3cc38699f
_journal_volume 49
_journal_year 2013
_chemical_formula_sum 'C102 H176 Cr7 F8 N Ni O34 S'
_chemical_formula_weight 2567.21
_chemical_name_systematic
;
?
;
_space_group_IT_number 61
_symmetry_cell_setting orthorhombic
_symmetry_space_group_name_Hall '-P 2ac 2ab'
_symmetry_space_group_name_H-M 'P b c a'
_atom_sites_solution_hydrogens geom
_atom_sites_solution_primary direct
_atom_sites_solution_secondary difmap
_audit_creation_method SHELXL-97
_cell_angle_alpha 90.00
_cell_angle_beta 90.00
_cell_angle_gamma 90.00
_cell_formula_units_Z 8
_cell_length_a 30.2347(12)
_cell_length_b 27.4920(10)
_cell_length_c 32.1970(12)
_cell_measurement_reflns_used 49158
_cell_measurement_temperature 100.(2)
_cell_measurement_theta_max 66.4993
_cell_measurement_theta_min 2.5693
_cell_volume 26762.5(18)
_computing_cell_refinement 'APEX 2'
_computing_data_collection 'APEX 2'
_computing_data_reduction 'APEX 2'
_computing_molecular_graphics 'SHELXL-97 (Sheldrick, 1997)'
_computing_publication_material 'SHELXL-97 (Sheldrick, 1997)'
_computing_structure_refinement 'SHELXL-97 (Sheldrick, 1997)'
_computing_structure_solution 'SHELXS-97 (Sheldrick, 1990)'
_diffrn_ambient_temperature 100(2)
_diffrn_detector_area_resol_mean 8.3333
_diffrn_measured_fraction_theta_full 0.986
_diffrn_measured_fraction_theta_max 0.986
_diffrn_measurement_device_type 'X8 Prospector'
_diffrn_measurement_method 'omega and phi'
_diffrn_radiation_monochromator graphite
_diffrn_radiation_source 'fine-focus sealed tube'
_diffrn_radiation_type CuK\a
_diffrn_radiation_wavelength 1.54178
_diffrn_reflns_av_R_equivalents 0.0907
_diffrn_reflns_av_sigmaI/netI 0.0786
_diffrn_reflns_limit_h_max 35
_diffrn_reflns_limit_h_min -35
_diffrn_reflns_limit_k_max 32
_diffrn_reflns_limit_k_min -32
_diffrn_reflns_limit_l_max 34
_diffrn_reflns_limit_l_min -38
_diffrn_reflns_number 471822
_diffrn_reflns_theta_full 66.59
_diffrn_reflns_theta_max 66.59
_diffrn_reflns_theta_min 2.57
_exptl_absorpt_coefficient_mu 5.459
_exptl_absorpt_correction_T_max 0.6113
_exptl_absorpt_correction_T_min 0.4082
_exptl_absorpt_correction_type multi-scan
_exptl_crystal_colour Green
_exptl_crystal_density_diffrn 1.274
_exptl_crystal_density_method 'not measured'
_exptl_crystal_description Block
_exptl_crystal_F_000 10808
_exptl_crystal_size_max 0.20
_exptl_crystal_size_mid 0.20
_exptl_crystal_size_min 0.10
_refine_diff_density_max 1.758
_refine_diff_density_min -1.265
_refine_diff_density_rms 0.105
_refine_ls_extinction_method none
_refine_ls_goodness_of_fit_ref 1.011
_refine_ls_hydrogen_treatment constr
_refine_ls_matrix_type full
_refine_ls_number_parameters 1387
_refine_ls_number_reflns 23309
_refine_ls_number_restraints 62
_refine_ls_restrained_S_all 1.011
_refine_ls_R_factor_all 0.1562
_refine_ls_R_factor_gt 0.0972
_refine_ls_shift/su_max 0.001
_refine_ls_shift/su_mean 0.000
_refine_ls_structure_factor_coef Fsqd
_refine_ls_weighting_details 'calc w=1/[\s^2^(Fo^2^)+(0.0926P)^2^+194.3524P] where P=(Fo^2^+2Fc^2^)/3'
_refine_ls_weighting_scheme calc
_refine_ls_wR_factor_gt 0.2150
_refine_ls_wR_factor_ref 0.2489
_reflns_number_gt 14597
_reflns_number_total 23309
_reflns_threshold_expression >2sigma(I)
_cod_data_source_file c3cc38699f.txt
_cod_data_source_block xrepw22pbca
_cod_original_sg_symbol_H-M Pbca
_cod_database_code 7109101

loop_
_symmetry_equiv_pos_as_xyz
'x, y, z'
'-x+1/2, -y, z+1/2'
'-x, y+1/2, -z+1/2'
'x+1/2, -y+1/2, -z'
'-x, -y, -z'
'x-1/2, y, -z-1/2'
'x, -y-1/2, z-1/2'
'-x-1/2, y-1/2, z'

loop_
_atom_site_label
_atom_site_type_symbol
_atom_site_fract_x
_atom_site_fract_y
_atom_site_fract_z
_atom_site_U_iso_or_equiv
_atom_site_adp_type
_atom_site_occupancy
_atom_site_symmetry_multiplicity
_atom_site_calc_flag
_atom_site_refinement_flags
Cr1 Cr 0.34694(4) 0.07920(5) 0.07074(4) 0.0337(3) Uani 0.88 1 d P
Cr2 Cr 0.28663(4) 0.11335(4) -0.01436(3) 0.0348(3) Uani 0.88 1 d P
Cr3 Cr 0.18109(4) 0.15455(6) -0.02959(4) 0.0495(4) Uani 0.88 1 d P
Cr4 Cr 0.09540(4) 0.18818(6) 0.03246(4) 0.0488(4) Uani 0.88 1 d P
Cr5 Cr 0.06885(4) 0.16348(5) 0.13135(4) 0.0365(3) Uani 0.88 1 d P
Cr6 Cr 0.13234(4) 0.13834(5) 0.21507(3) 0.0319(3) Uani 0.88 1 d P
Cr7 Cr 0.23380(3) 0.08959(4) 0.23029(3) 0.0243(3) Uani 0.88 1 d P
Cr8 Cr 0.32869(4) 0.08936(4) 0.17446(3) 0.0285(3) Uani 0.88 1 d P
Ni1 Ni 0.34694(4) 0.07920(5) 0.07074(4) 0.0337(3) Uani 0.13 1 d P
Ni2 Ni 0.28663(4) 0.11335(4) -0.01436(3) 0.0348(3) Uani 0.13 1 d P
Ni3 Ni 0.18109(4) 0.15455(6) -0.02959(4) 0.0495(4) Uani 0.13 1 d P
Ni4 Ni 0.09540(4) 0.18818(6) 0.03246(4) 0.0488(4) Uani 0.13 1 d P
Ni5 Ni 0.06885(4) 0.16348(5) 0.13135(4) 0.0365(3) Uani 0.13 1 d P
Ni6 Ni 0.13234(4) 0.13834(5) 0.21507(3) 0.0319(3) Uani 0.13 1 d P
Ni7 Ni 0.23380(3) 0.08959(4) 0.23029(3) 0.0243(3) Uani 0.13 1 d P
Ni8 Ni 0.32869(4) 0.08936(4) 0.17446(3) 0.0285(3) Uani 0.13 1 d P
F1 F 0.30239(12) 0.11937(13) 0.04409(11) 0.0306(9) Uani 1 1 d .
F2 F 0.22502(12) 0.11738(14) 0.00180(11) 0.0335(9) Uani 1 1 d .
F3 F 0.15744(13) 0.17835(16) 0.02272(13) 0.0439(11) Uani 1 1 d .
F4 F 0.10110(12) 0.14891(14) 0.08164(11) 0.0341(9) Uani 1 1 d .
F5 F 0.12476(12) 0.16328(14) 0.16000(12) 0.0342(9) Uani 1 1 d .
F6 F 0.18179(11) 0.09999(13) 0.19607(10) 0.0267(8) Uani 1 1 d .
F7 F 0.26945(11) 0.11431(13) 0.18459(11) 0.0277(8) Uani 1 1 d .
F8 F 0.30916(12) 0.07589(14) 0.11839(11) 0.0307(9) Uani 1 1 d .
O1 O 0.32089(17) 0.01961(18) 0.04780(15) 0.0410(13) Uani 1 1 d .
O2 O 0.2851(2) 0.04224(19) -0.00962(15) 0.0549(17) Uani 1 1 d .
O3 O 0.38699(17) 0.0830(2) 0.02335(17) 0.0490(14) Uani 1 1 d .
O4 O 0.3490(2) 0.1113(2) -0.03075(18) 0.066(2) Uani 1 1 d .
O5 O 0.2715(2) 0.1048(2) -0.07344(16) 0.0648(19) Uani 1 1 d .
O6 O 0.2023(2) 0.1308(3) -0.08209(18) 0.081(2) Uani 1 1 d .
O7 O 0.28876(15) 0.18397(19) -0.02154(18) 0.0449(14) Uani 1 1 d .
O8 O 0.22096(16) 0.2104(2) -0.03332(18) 0.0546(16) Uani 1 1 d .
O9 O 0.14089(19) 0.0984(2) -0.02691(17) 0.0627(18) Uani 1 1 d .
O10 O 0.07941(18) 0.1320(3) 0.00264(18) 0.0584(17) Uani 1 1 d .
O11 O 0.1374(2) 0.1935(3) -0.0610(2) 0.090(3) Uani 1 1 d .
O12 O 0.0900(2) 0.2292(3) -0.0158(2) 0.073(2) Uani 1 1 d .
O13 O 0.03187(18) 0.1983(2) 0.04185(18) 0.0570(16) Uani 1 1 d .
O14 O 0.01334(16) 0.1630(2) 0.10137(16) 0.0447(13) Uani 1 1 d .
O15 O 0.10856(17) 0.2484(2) 0.0657(2) 0.0513(15) Uani 1 1 d .
O16 O 0.0737(2) 0.2331(2) 0.12490(18) 0.0528(15) Uani 1 1 d .
O17 O 0.06076(15) 0.09518(19) 0.14227(15) 0.0396(13) Uani 1 1 d .
O18 O 0.09259(15) 0.08372(19) 0.20404(15) 0.0390(13) Uani 1 1 d .
O19 O 0.03517(17) 0.1780(2) 0.18213(17) 0.0503(15) Uani 1 1 d .
O20 O 0.08328(17) 0.1780(2) 0.23467(16) 0.0513(15) Uani 1 1 d .
O21 O 0.13771(15) 0.1147(2) 0.27188(14) 0.0405(13) Uani 1 1 d .
O22 O 0.19644(15) 0.06525(18) 0.27568(14) 0.0345(12) Uani 1 1 d .
O23 O 0.17133(16) 0.19337(18) 0.22727(15) 0.0384(12) Uani 1 1 d .
O24 O 0.23166(14) 0.15619(17) 0.25230(13) 0.0289(10) Uani 1 1 d .
O25 O 0.23939(14) 0.02254(17) 0.20959(14) 0.0310(11) Uani 1 1 d .
O26 O 0.31108(14) 0.02325(17) 0.18979(14) 0.0305(11) Uani 1 1 d .
O27 O 0.28458(14) 0.07996(17) 0.26660(13) 0.0315(11) Uani 1 1 d .
O28 O 0.34557(15) 0.10352(18) 0.23216(15) 0.0356(12) Uani 1 1 d .
O29 O 0.38847(15) 0.06340(18) 0.16483(15) 0.0374(12) Uani 1 1 d .
O30 O 0.39114(17) 0.0391(2) 0.09867(16) 0.0472(14) Uani 1 1 d .
O31 O 0.34964(15) 0.15391(18) 0.15701(15) 0.0359(12) Uani 1 1 d .
O32 O 0.37465(16) 0.1375(2) 0.09293(16) 0.0435(13) Uani 1 1 d .
C1 C 0.3021(3) 0.0113(3) 0.0139(2) 0.0366(18) Uani 1 1 d .
C2 C 0.3015(3) -0.0427(3) 0.0000(2) 0.049(2) Uani 1 1 d D
C3 C 0.2916(4) -0.0751(3) 0.0361(3) 0.082(4) Uani 1 1 d D
H3A H 0.2922 -0.1091 0.0270 0.124 Uiso 1 1 calc R
H3B H 0.2622 -0.0674 0.0471 0.124 Uiso 1 1 calc R
H3C H 0.3138 -0.0702 0.0578 0.124 Uiso 1 1 calc R
C4 C 0.3476(4) -0.0526(4) -0.0162(3) 0.080(3) Uani 1 1 d D
H4A H 0.3690 -0.0496 0.0066 0.120 Uiso 1 1 calc R
H4B H 0.3549 -0.0290 -0.0380 0.120 Uiso 1 1 calc R
H4C H 0.3489 -0.0856 -0.0276 0.120 Uiso 1 1 calc R
C5 C 0.2686(4) -0.0499(3) -0.0348(3) 0.066(3) Uani 1 1 d D
H5A H 0.2757 -0.0278 -0.0577 0.099 Uiso 1 1 calc R
H5B H 0.2387 -0.0430 -0.0246 0.099 Uiso 1 1 calc R
H5C H 0.2701 -0.0836 -0.0446 0.099 Uiso 1 1 calc R
C6 C 0.3834(3) 0.0980(3) -0.0134(3) 0.048(2) Uani 1 1 d .
C7 C 0.4273(3) 0.1004(4) -0.0379(3) 0.072(3) Uani 1 1 d D
C8 C 0.4587(5) 0.0641(8) -0.0241(6) 0.226(13) Uani 1 1 d D
H8A H 0.4877 0.0709 -0.0362 0.338 Uiso 1 1 calc R
H8B H 0.4487 0.0318 -0.0330 0.338 Uiso 1 1 calc R
H8C H 0.4608 0.0649 0.0063 0.338 Uiso 1 1 calc R
C9 C 0.4445(8) 0.1491(7) -0.0299(10) 0.41(3) Uani 1 1 d D
H9A H 0.4514 0.1651 -0.0563 0.618 Uiso 1 1 calc R
H9B H 0.4714 0.1468 -0.0130 0.618 Uiso 1 1 calc R
H9C H 0.4222 0.1682 -0.0149 0.618 Uiso 1 1 calc R
C10 C 0.4176(5) 0.0949(12) -0.0828(4) 0.32(2) Uani 1 1 d D
H10A H 0.4452 0.0966 -0.0986 0.479 Uiso 1 1 calc R
H10B H 0.3977 0.1210 -0.0917 0.479 Uiso 1 1 calc R
H10C H 0.4033 0.0633 -0.0877 0.479 Uiso 1 1 calc R
C11 C 0.2361(4) 0.1102(3) -0.0940(2) 0.053(3) Uani 1 1 d .
C12 C 0.2405(5) 0.0939(4) -0.1397(3) 0.092(5) Uani 1 1 d .
C13 C 0.1977(9) 0.1144(6) -0.1620(4) 0.218(14) Uani 1 1 d .
H13A H 0.1988 0.1500 -0.1624 0.327 Uiso 1 1 calc R
H13B H 0.1713 0.1037 -0.1469 0.327 Uiso 1 1 calc R
H13C H 0.1966 0.1021 -0.1906 0.327 Uiso 1 1 calc R
C14 C 0.2364(4) 0.0398(3) -0.1404(3) 0.075(3) Uani 1 1 d .
H14A H 0.2395 0.0281 -0.1690 0.112 Uiso 1 1 calc R
H14B H 0.2073 0.0304 -0.1296 0.112 Uiso 1 1 calc R
H14C H 0.2596 0.0254 -0.1230 0.112 Uiso 1 1 calc R
C15 C 0.2790(9) 0.1127(7) -0.1589(4) 0.247(16) Uani 1 1 d .
H15A H 0.3051 0.0956 -0.1483 0.370 Uiso 1 1 calc R
H15B H 0.2816 0.1475 -0.1527 0.370 Uiso 1 1 calc R
H15C H 0.2769 0.1081 -0.1890 0.370 Uiso 1 1 calc R
C16 C 0.2621(2) 0.2158(2) -0.0329(2) 0.0275(15) Uani 1 1 d .
C17 C 0.2812(3) 0.2636(3) -0.0484(3) 0.047(2) Uani 1 1 d .
C18 C 0.2992(3) 0.2523(4) -0.0918(3) 0.059(3) Uani 1 1 d .
H18A H 0.3129 0.2816 -0.1035 0.088 Uiso 1 1 calc R
H18B H 0.2749 0.2417 -0.1098 0.088 Uiso 1 1 calc R
H18C H 0.3213 0.2264 -0.0899 0.088 Uiso 1 1 calc R
C19 C 0.3186(3) 0.2797(3) -0.0205(3) 0.063(3) Uani 1 1 d .
H19A H 0.3074 0.2843 0.0078 0.095 Uiso 1 1 calc R
H19B H 0.3307 0.3105 -0.0308 0.095 Uiso 1 1 calc R
H19C H 0.3418 0.2548 -0.0204 0.095 Uiso 1 1 calc R
C20 C 0.2454(4) 0.3021(4) -0.0527(5) 0.110(5) Uani 1 1 d .
H20A H 0.2584 0.3320 -0.0640 0.164 Uiso 1 1 calc R
H20B H 0.2325 0.3088 -0.0254 0.164 Uiso 1 1 calc R
H20C H 0.2223 0.2903 -0.0716 0.164 Uiso 1 1 calc R
C21 C 0.0989(3) 0.0981(4) -0.0155(3) 0.055(3) Uani 1 1 d .
C22 C 0.0733(3) 0.0524(4) -0.0281(3) 0.078(3) Uani 1 1 d .
C23 C 0.0321(4) 0.0689(5) -0.0512(4) 0.114(5) Uani 1 1 d .
H23A H 0.0407 0.0856 -0.0769 0.171 Uiso 1 1 calc R
H23B H 0.0150 0.0911 -0.0337 0.171 Uiso 1 1 calc R
H23C H 0.0139 0.0405 -0.0581 0.171 Uiso 1 1 calc R
C24 C 0.0595(4) 0.0279(4) 0.0135(4) 0.094(4) Uani 1 1 d .
H24A H 0.0462 -0.0039 0.0077 0.141 Uiso 1 1 calc R
H24B H 0.0380 0.0485 0.0279 0.141 Uiso 1 1 calc R
H24C H 0.0857 0.0235 0.0310 0.141 Uiso 1 1 calc R
C25 C 0.1008(4) 0.0178(4) -0.0533(4) 0.097(4) Uani 1 1 d .
H25A H 0.1103 0.0338 -0.0789 0.146 Uiso 1 1 calc R
H25B H 0.0832 -0.0111 -0.0601 0.146 Uiso 1 1 calc R
H25C H 0.1268 0.0080 -0.0372 0.146 Uiso 1 1 calc R
C26 C 0.1071(3) 0.2235(5) -0.0510(4) 0.092(4) Uani 1 1 d .
C27 C 0.0877(4) 0.2542(8) -0.0866(5) 0.178(11) Uani 1 1 d D
C28 C 0.1175(5) 0.2581(8) -0.1211(5) 0.217(13) Uani 1 1 d D
H28A H 0.1050 0.2803 -0.1418 0.326 Uiso 1 1 calc R
H28B H 0.1218 0.2259 -0.1335 0.326 Uiso 1 1 calc R
H28C H 0.1460 0.2707 -0.1114 0.326 Uiso 1 1 calc R
C29 C 0.0756(13) 0.3020(8) -0.0686(6) 0.42(3) Uani 1 1 d D
H29A H 0.0999 0.3250 -0.0727 0.629 Uiso 1 1 calc R
H29B H 0.0698 0.2983 -0.0388 0.629 Uiso 1 1 calc R
H29C H 0.0489 0.3144 -0.0823 0.629 Uiso 1 1 calc R
C30 C 0.0462(5) 0.2261(10) -0.0990(5) 0.30(2) Uani 1 1 d D
H30A H 0.0311 0.2433 -0.1216 0.452 Uiso 1 1 calc R
H30B H 0.0263 0.2237 -0.0750 0.452 Uiso 1 1 calc R
H30C H 0.0544 0.1934 -0.1083 0.452 Uiso 1 1 calc R
C31 C 0.0045(2) 0.1814(3) 0.0668(2) 0.0369(18) Uani 1 1 d .
C32 C -0.0442(2) 0.1853(3) 0.0556(2) 0.045(2) Uani 1 1 d .
C33 C -0.0657(3) 0.2180(4) 0.0883(3) 0.072(3) Uani 1 1 d .
H33A H -0.0608 0.2042 0.1159 0.108 Uiso 1 1 calc R
H33B H -0.0976 0.2201 0.0829 0.108 Uiso 1 1 calc R
H33C H -0.0526 0.2505 0.0869 0.108 Uiso 1 1 calc R
C34 C -0.0640(3) 0.1347(4) 0.0569(3) 0.070(3) Uani 1 1 d .
H34A H -0.0503 0.1145 0.0353 0.105 Uiso 1 1 calc R
H34B H -0.0959 0.1366 0.0520 0.105 Uiso 1 1 calc R
H34C H -0.0585 0.1201 0.0842 0.105 Uiso 1 1 calc R
C35 C -0.0493(3) 0.2075(3) 0.0121(2) 0.052(2) Uani 1 1 d .
H35A H -0.0376 0.2407 0.0121 0.079 Uiso 1 1 calc R
H35B H -0.0807 0.2081 0.0044 0.079 Uiso 1 1 calc R
H35C H -0.0329 0.1877 -0.0081 0.079 Uiso 1 1 calc R
C36 C 0.0936(3) 0.2591(4) 0.1004(3) 0.050(2) Uani 1 1 d .
C37 C 0.0977(3) 0.3139(4) 0.1133(4) 0.079(3) Uani 1 1 d .
C38 C 0.0506(5) 0.3314(5) 0.1247(8) 0.212(12) Uani 1 1 d .
H38A H 0.0524 0.3633 0.1383 0.317 Uiso 1 1 calc R
H38B H 0.0369 0.3080 0.1437 0.317 Uiso 1 1 calc R
H38C H 0.0328 0.3341 0.0994 0.317 Uiso 1 1 calc R
C39 C 0.1178(5) 0.3435(4) 0.0807(5) 0.121(5) Uani 1 1 d .
H39A H 0.1195 0.3774 0.0899 0.182 Uiso 1 1 calc R
H39B H 0.0997 0.3415 0.0554 0.182 Uiso 1 1 calc R
H39C H 0.1476 0.3314 0.0748 0.182 Uiso 1 1 calc R
C40 C 0.1281(5) 0.3154(6) 0.1503(5) 0.137(6) Uani 1 1 d .
H40A H 0.1572 0.3028 0.1424 0.206 Uiso 1 1 calc R
H40B H 0.1157 0.2954 0.1726 0.206 Uiso 1 1 calc R
H40C H 0.1310 0.3491 0.1599 0.206 Uiso 1 1 calc R
C41 C 0.0675(2) 0.0711(3) 0.1748(2) 0.0349(17) Uani 1 1 d .
C42 C 0.0406(3) 0.0246(4) 0.1803(3) 0.056(2) Uani 1 1 d .
C43 C 0.0652(4) -0.0116(4) 0.2073(3) 0.079(3) Uani 1 1 d .
H43A H 0.0480 -0.0417 0.2095 0.119 Uiso 1 1 calc R
H43B H 0.0696 0.0022 0.2351 0.119 Uiso 1 1 calc R
H43C H 0.0941 -0.0188 0.1948 0.119 Uiso 1 1 calc R
C44 C 0.0286(3) 0.0027(4) 0.1387(3) 0.076(3) Uani 1 1 d .
H44A H 0.0557 -0.0055 0.1235 0.114 Uiso 1 1 calc R
H44B H 0.0114 0.0262 0.1226 0.114 Uiso 1 1 calc R
H44C H 0.0110 -0.0268 0.1430 0.114 Uiso 1 1 calc R
C45 C -0.0027(3) 0.0415(5) 0.2015(4) 0.104(4) Uani 1 1 d .
H45A H -0.0241 0.0146 0.2017 0.156 Uiso 1 1 calc R
H45B H -0.0151 0.0690 0.1861 0.156 Uiso 1 1 calc R
H45C H 0.0036 0.0515 0.2301 0.156 Uiso 1 1 calc R
C46 C 0.0460(3) 0.1880(3) 0.2187(3) 0.052(2) Uani 1 1 d .
C47 C 0.0116(4) 0.2110(6) 0.2464(3) 0.107(5) Uani 1 1 d .
C48 C -0.0260(3) 0.2293(5) 0.2249(3) 0.084(4) Uani 1 1 d .
H48A H -0.0475 0.2419 0.2450 0.127 Uiso 1 1 calc R
H48B H -0.0396 0.2031 0.2087 0.127 Uiso 1 1 calc R
H48C H -0.0168 0.2556 0.2062 0.127 Uiso 1 1 calc R
C49 C 0.0330(4) 0.2416(7) 0.2778(4) 0.155(8) Uani 1 1 d .
H49A H 0.0516 0.2659 0.2640 0.232 Uiso 1 1 calc R
H49B H 0.0513 0.2214 0.2960 0.232 Uiso 1 1 calc R
H49C H 0.0103 0.2581 0.2943 0.232 Uiso 1 1 calc R
C50 C -0.0106(6) 0.1642(8) 0.2733(6) 0.237(15) Uani 1 1 d .
H50A H -0.0327 0.1767 0.2928 0.355 Uiso 1 1 calc R
H50B H 0.0128 0.1473 0.2887 0.355 Uiso 1 1 calc R
H50C H -0.0246 0.1414 0.2539 0.355 Uiso 1 1 calc R
C51 C 0.1606(2) 0.0820(3) 0.2893(2) 0.0372(18) Uani 1 1 d .
C52 C 0.1443(3) 0.0643(4) 0.3309(3) 0.062(3) Uani 1 1 d .
C53 C 0.1775(4) 0.0784(7) 0.3625(3) 0.140(7) Uani 1 1 d .
H53A H 0.2066 0.0657 0.3544 0.210 Uiso 1 1 calc R
H53B H 0.1691 0.0648 0.3895 0.210 Uiso 1 1 calc R
H53C H 0.1789 0.1139 0.3645 0.210 Uiso 1 1 calc R
C54 C 0.1406(6) 0.0099(6) 0.3277(5) 0.159(8) Uani 1 1 d .
H54A H 0.1623 -0.0022 0.3076 0.239 Uiso 1 1 calc R
H54B H 0.1108 0.0011 0.3185 0.239 Uiso 1 1 calc R
H54C H 0.1464 -0.0048 0.3549 0.239 Uiso 1 1 calc R
C55 C 0.0996(4) 0.0849(6) 0.3405(4) 0.124(6) Uani 1 1 d .
H55A H 0.0920 0.0781 0.3695 0.185 Uiso 1 1 calc R
H55B H 0.0775 0.0700 0.3222 0.185 Uiso 1 1 calc R
H55C H 0.0999 0.1202 0.3359 0.185 Uiso 1 1 calc R
C56 C 0.2077(2) 0.1934(3) 0.2469(2) 0.0326(17) Uani 1 1 d .
C57 C 0.2212(3) 0.2400(3) 0.2682(2) 0.052(2) Uani 1 1 d .
C58 C 0.2058(5) 0.2335(4) 0.3137(3) 0.100(4) Uani 1 1 d .
H58A H 0.2142 0.2622 0.3300 0.150 Uiso 1 1 calc R
H58B H 0.2198 0.2045 0.3256 0.150 Uiso 1 1 calc R
H58C H 0.1735 0.2297 0.3144 0.150 Uiso 1 1 calc R
C59 C 0.2001(4) 0.2833(3) 0.2489(3) 0.067(3) Uani 1 1 d .
H59A H 0.2073 0.2842 0.2192 0.100 Uiso 1 1 calc R
H59B H 0.2112 0.3128 0.2624 0.100 Uiso 1 1 calc R
H59C H 0.1680 0.2813 0.2524 0.100 Uiso 1 1 calc R
C60 C 0.2706(3) 0.2451(4) 0.2681(4) 0.091(4) Uani 1 1 d .
H60A H 0.2816 0.2424 0.2396 0.137 Uiso 1 1 calc R
H60B H 0.2837 0.2194 0.2852 0.137 Uiso 1 1 calc R
H60C H 0.2787 0.2769 0.2795 0.137 Uiso 1 1 calc R
C61 C 0.2755(2) 0.0017(3) 0.1983(2) 0.0303(16) Uani 1 1 d .
C62 C 0.2763(3) -0.0534(3) 0.1957(2) 0.0400(18) Uani 1 1 d .
C63 C 0.3168(3) -0.0714(3) 0.2210(3) 0.061(3) Uani 1 1 d .
H63A H 0.3185 -0.1069 0.2196 0.091 Uiso 1 1 calc R
H63B H 0.3136 -0.0613 0.2501 0.091 Uiso 1 1 calc R
H63C H 0.3439 -0.0573 0.2095 0.091 Uiso 1 1 calc R
C64 C 0.2829(3) -0.0667(3) 0.1504(3) 0.052(2) Uani 1 1 d .
H64A H 0.2565 -0.0577 0.1345 0.077 Uiso 1 1 calc R
H64B H 0.2879 -0.1018 0.1480 0.077 Uiso 1 1 calc R
H64C H 0.3086 -0.0492 0.1393 0.077 Uiso 1 1 calc R
C65 C 0.2336(3) -0.0763(3) 0.2125(3) 0.053(2) Uani 1 1 d .
H65A H 0.2084 -0.0655 0.1957 0.079 Uiso 1 1 calc R
H65B H 0.2292 -0.0662 0.2414 0.079 Uiso 1 1 calc R
H65C H 0.2359 -0.1118 0.2112 0.079 Uiso 1 1 calc R
C66 C 0.3251(2) 0.0938(3) 0.2652(2) 0.0353(17) Uani 1 1 d .
C67 C 0.3502(2) 0.0944(3) 0.3057(2) 0.047(2) Uani 1 1 d .
C68 C 0.3190(3) 0.1023(4) 0.3421(3) 0.073(3) Uani 1 1 d .
H68A H 0.3052 0.1344 0.3398 0.110 Uiso 1 1 calc R
H68B H 0.3357 0.1003 0.3681 0.110 Uiso 1 1 calc R
H68C H 0.2961 0.0771 0.3418 0.110 Uiso 1 1 calc R
C69 C 0.3858(4) 0.1326(5) 0.3041(3) 0.097(4) Uani 1 1 d .
H69A H 0.4050 0.1266 0.2801 0.145 Uiso 1 1 calc R
H69B H 0.4034 0.1312 0.3296 0.145 Uiso 1 1 calc R
H69C H 0.3722 0.1648 0.3015 0.145 Uiso 1 1 calc R
C70 C 0.3711(3) 0.0436(4) 0.3098(3) 0.079(3) Uani 1 1 d .
H70A H 0.3482 0.0187 0.3064 0.118 Uiso 1 1 calc R
H70B H 0.3847 0.0404 0.3373 0.118 Uiso 1 1 calc R
H70C H 0.3937 0.0394 0.2883 0.118 Uiso 1 1 calc R
C71 C 0.4061(2) 0.0416(3) 0.1346(3) 0.0405(19) Uani 1 1 d .
C72 C 0.4503(3) 0.0161(3) 0.1432(3) 0.053(2) Uani 1 1 d .
C73 C 0.4848(4) 0.0388(6) 0.1111(5) 0.137(6) Uani 1 1 d .
H73A H 0.4906 0.0728 0.1185 0.205 Uiso 1 1 calc R
H73B H 0.4726 0.0373 0.0830 0.205 Uiso 1 1 calc R
H73C H 0.5125 0.0204 0.1121 0.205 Uiso 1 1 calc R
C74 C 0.4473(4) -0.0335(5) 0.1296(5) 0.145(7) Uani 1 1 d .
H74A H 0.4768 -0.0484 0.1302 0.217 Uiso 1 1 calc R
H74B H 0.4357 -0.0345 0.1012 0.217 Uiso 1 1 calc R
H74C H 0.4275 -0.0516 0.1481 0.217 Uiso 1 1 calc R
C75 C 0.4687(4) 0.0280(5) 0.1832(4) 0.126(6) Uani 1 1 d .
H75A H 0.4523 0.0107 0.2050 0.189 Uiso 1 1 calc R
H75B H 0.4665 0.0631 0.1879 0.189 Uiso 1 1 calc R
H75C H 0.4999 0.0181 0.1840 0.189 Uiso 1 1 calc R
C76 C 0.3717(2) 0.1635(3) 0.1244(2) 0.0362(17) Uani 1 1 d .
C77 C 0.3976(4) 0.2100(3) 0.1225(3) 0.075(3) Uani 1 1 d .
C78 C 0.3934(4) 0.2395(3) 0.1629(3) 0.074(3) Uani 1 1 d .
H78A H 0.3974 0.2178 0.1868 0.111 Uiso 1 1 calc R
H78B H 0.3640 0.2545 0.1642 0.111 Uiso 1 1 calc R
H78C H 0.4161 0.2649 0.1634 0.111 Uiso 1 1 calc R
C79 C 0.3763(8) 0.2395(5) 0.0848(4) 0.185(11) Uani 1 1 d .
H79A H 0.3875 0.2730 0.0849 0.277 Uiso 1 1 calc R
H79B H 0.3440 0.2400 0.0878 0.277 Uiso 1 1 calc R
H79C H 0.3842 0.2238 0.0586 0.277 Uiso 1 1 calc R
C80 C 0.4423(5) 0.2003(8) 0.1113(6) 0.223(14) Uani 1 1 d .
H80A H 0.4574 0.1842 0.1345 0.334 Uiso 1 1 calc R
H80B H 0.4574 0.2310 0.1049 0.334 Uiso 1 1 calc R
H80C H 0.4429 0.1792 0.0868 0.334 Uiso 1 1 calc R
C90 C 0.8070(3) 0.9056(3) 0.9044(3) 0.059(3) Uani 1 1 d .
H90A H 0.8253 0.9024 0.9297 0.071 Uiso 1 1 calc R
H90B H 0.8269 0.9054 0.8800 0.071 Uiso 1 1 calc R
N1 N 0.7740(3) 0.8617(4) 0.9016(4) 0.113(4) Uani 1 1 d .
H1A H 0.7622 0.8566 0.9275 0.135 Uiso 1 1 calc R
H1B H 0.7512 0.8704 0.8843 0.135 Uiso 1 1 calc R
C91 C 0.7909(4) 0.8196(5) 0.8880(4) 0.092(4) Uani 1 1 d .
H91A H 0.8180 0.8130 0.9042 0.111 Uiso 1 1 calc R
H91B H 0.8001 0.8245 0.8588 0.111 Uiso 1 1 calc R
C92 C 0.7635(3) 0.7759(3) 0.8894(3) 0.048(2) Uani 1 1 d .
C93 C 0.7417(4) 0.7604(4) 0.8541(3) 0.080(3) Uani 1 1 d .
H93 H 0.7390 0.7818 0.8310 0.096 Uiso 1 1 calc R
C94 C 0.7239(6) 0.7143(5) 0.8519(5) 0.131(6) Uani 1 1 d .
H94 H 0.7113 0.7035 0.8264 0.157 Uiso 1 1 calc R
C95 C 0.7239(7) 0.6856(6) 0.8832(6) 0.135(8) Uani 1 1 d .
H95 H 0.7077 0.6560 0.8819 0.162 Uiso 1 1 calc R
C96 C 0.7465(7) 0.6968(6) 0.9180(7) 0.145(9) Uani 1 1 d .
H96 H 0.7481 0.6740 0.9401 0.174 Uiso 1 1 calc R
C97 C 0.7682(4) 0.7435(5) 0.9216(4) 0.092(4) Uani 1 1 d .
H97 H 0.7851 0.7515 0.9455 0.110 Uiso 1 1 calc R
C98 C 0.7832(3) 0.9496(4) 0.9057(4) 0.083(4) Uani 1 1 d .
H98A H 0.7613 0.9481 0.9285 0.100 Uiso 1 1 calc R
H98B H 0.7668 0.9536 0.8793 0.100 Uiso 1 1 calc R
C99 C 0.8132(3) 0.9935(3) 0.9123(3) 0.055(2) Uani 1 1 d .
C100 C 0.8204(4) 1.0123(4) 0.9504(4) 0.090(4) Uani 1 1 d .
H100 H 0.8071 0.9974 0.9739 0.108 Uiso 1 1 calc R
C101 C 0.8467(5) 1.0527(5) 0.9557(4) 0.105(4) Uani 1 1 d .
H101 H 0.8507 1.0656 0.9828 0.126 Uiso 1 1 calc R
C102 C 0.8673(3) 1.0746(4) 0.9228(4) 0.071(3) Uani 1 1 d .
C103 C 0.8600(3) 1.0564(3) 0.8836(3) 0.064(3) Uani 1 1 d .
H103 H 0.8732 1.0716 0.8602 0.076 Uiso 1 1 calc R
C104 C 0.8332(3) 1.0153(3) 0.8783(3) 0.058(2) Uani 1 1 d .
H104 H 0.8286 1.0023 0.8513 0.069 Uiso 1 1 calc R
C105 C 0.9296(5) 1.1324(4) 0.8903(5) 0.118(5) Uani 1 1 d .
H10D H 0.9460 1.1026 0.8840 0.176 Uiso 1 1 calc R
H10E H 0.9504 1.1595 0.8936 0.176 Uiso 1 1 calc R
H10F H 0.9091 1.1396 0.8675 0.176 Uiso 1 1 calc R
S1 S 0.90118(14) 1.12499(13) 0.93416(17) 0.1290(16) Uani 1 1 d .
O61 O 0.9403(9) 0.8944(9) 0.2031(11) 0.476(8) Uani 1 1 d DU
C156 C 0.9250(12) 0.9318(12) 0.1894(15) 0.477(8) Uani 1 1 d DU
O60 O 0.1283(9) 0.8352(9) 0.2634(12) 0.519(8) Uani 1 1 d DU
C150 C 0.0584(11) 0.8579(12) 0.2337(15) 0.519(8) Uani 1 1 d DU
H15D H 0.0683 0.8502 0.2055 0.778 Uiso 1 1 calc R
H15E H 0.0418 0.8885 0.2334 0.778 Uiso 1 1 calc R
H15F H 0.0392 0.8317 0.2439 0.778 Uiso 1 1 calc R
C152 C 0.0707(10) 0.8763(13) 0.3010(13) 0.519(8) Uani 1 1 d DU
H15G H 0.0899 0.8810 0.3252 0.778 Uiso 1 1 calc R
H15H H 0.0498 0.8499 0.3066 0.778 Uiso 1 1 calc R
H15I H 0.0543 0.9064 0.2954 0.778 Uiso 1 1 calc R
C151 C 0.0993(11) 0.8631(13) 0.2628(10) 0.519(8) Uani 1 1 d DU
C157 C 0.9829(12) 0.8811(11) 0.1959(17) 0.476(8) Uani 1 1 d DU
H15J H 0.9878 0.8482 0.2067 0.714 Uiso 1 1 calc R
H15K H 1.0028 0.9039 0.2099 0.714 Uiso 1 1 calc R
H15L H 0.9887 0.8816 0.1660 0.714 Uiso 1 1 calc R
C155 C 0.9296(14) 0.8782(10) 0.2414(12) 0.477(8) Uani 1 1 d DU
H15M H 0.9420 0.8456 0.2455 0.715 Uiso 1 1 calc R
H15N H 0.8974 0.8768 0.2442 0.715 Uiso 1 1 calc R
H15O H 0.9418 0.9003 0.2624 0.715 Uiso 1 1 calc R

loop_
_atom_site_aniso_label
_atom_site_aniso_U_11
_atom_site_aniso_U_22
_atom_site_aniso_U_33
_atom_site_aniso_U_23
_atom_site_aniso_U_13
_atom_site_aniso_U_12
Cr1 0.0285(6) 0.0420(8) 0.0305(6) -0.0095(5) 0.0063(5) 0.0039(5)
Cr2 0.0512(8) 0.0287(7) 0.0244(6) 0.0027(5) 0.0131(6) 0.0082(6)
Cr3 0.0328(7) 0.0864(11) 0.0292(7) 0.0201(7) -0.0078(6) -0.0284(7)
Cr4 0.0285(6) 0.0719(10) 0.0459(8) 0.0270(7) -0.0098(6) -0.0084(6)
Cr5 0.0329(6) 0.0434(8) 0.0332(7) -0.0042(6) -0.0139(5) 0.0114(6)
Cr6 0.0255(6) 0.0450(8) 0.0252(6) -0.0002(5) -0.0062(5) 0.0068(5)
Cr7 0.0217(5) 0.0330(7) 0.0183(5) 0.0001(5) -0.0019(4) 0.0010(5)
Cr8 0.0242(5) 0.0334(7) 0.0278(6) -0.0026(5) 0.0012(5) 0.0012(5)
Ni1 0.0285(6) 0.0420(8) 0.0305(6) -0.0095(5) 0.0063(5) 0.0039(5)
Ni2 0.0512(8) 0.0287(7) 0.0244(6) 0.0027(5) 0.0131(6) 0.0082(6)
Ni3 0.0328(7) 0.0864(11) 0.0292(7) 0.0201(7) -0.0078(6) -0.0284(7)
Ni4 0.0285(6) 0.0719(10) 0.0459(8) 0.0270(7) -0.0098(6) -0.0084(6)
Ni5 0.0329(6) 0.0434(8) 0.0332(7) -0.0042(6) -0.0139(5) 0.0114(6)
Ni6 0.0255(6) 0.0450(8) 0.0252(6) -0.0002(5) -0.0062(5) 0.0068(5)
Ni7 0.0217(5) 0.0330(7) 0.0183(5) 0.0001(5) -0.0019(4) 0.0010(5)
Ni8 0.0242(5) 0.0334(7) 0.0278(6) -0.0026(5) 0.0012(5) 0.0012(5)
F1 0.031(2) 0.025(2) 0.035(2) -0.0070(17) 0.0092(17) -0.0032(16)
F2 0.040(2) 0.037(2) 0.024(2) 0.0057(17) 0.0004(17) -0.0157(18)
F3 0.030(2) 0.055(3) 0.046(3) 0.021(2) -0.0090(19) -0.015(2)
F4 0.029(2) 0.043(3) 0.030(2) 0.0049(18) -0.0106(17) -0.0021(17)
F5 0.035(2) 0.034(2) 0.033(2) 0.0018(18) -0.0106(18) 0.0044(17)
F6 0.0253(19) 0.035(2) 0.0200(18) 0.0003(16) -0.0045(15) -0.0009(16)
F7 0.0277(19) 0.029(2) 0.026(2) -0.0033(16) 0.0004(16) -0.0005(16)
F8 0.030(2) 0.032(2) 0.030(2) -0.0034(17) 0.0028(17) -0.0019(17)
O1 0.056(3) 0.032(3) 0.035(3) -0.006(2) -0.009(3) 0.012(2)
O2 0.113(5) 0.028(3) 0.023(3) -0.004(2) -0.019(3) 0.010(3)
O3 0.036(3) 0.073(4) 0.037(3) -0.016(3) 0.009(3) 0.005(3)
O4 0.066(4) 0.082(5) 0.049(4) 0.035(3) 0.030(3) 0.045(4)
O5 0.109(5) 0.061(4) 0.024(3) 0.006(3) 0.007(3) 0.045(4)
O6 0.047(4) 0.164(8) 0.032(3) -0.004(4) 0.002(3) -0.033(4)
O7 0.022(2) 0.038(3) 0.075(4) 0.020(3) 0.006(2) 0.002(2)
O8 0.022(3) 0.072(4) 0.070(4) 0.042(3) 0.000(3) -0.002(3)
O9 0.047(3) 0.097(5) 0.044(3) -0.007(3) 0.000(3) -0.034(3)
O10 0.036(3) 0.097(5) 0.042(3) 0.019(3) 0.009(3) -0.003(3)
O11 0.034(4) 0.182(8) 0.053(4) 0.061(5) -0.016(3) -0.023(4)
O12 0.041(3) 0.110(6) 0.069(4) 0.051(4) -0.008(3) -0.005(3)
O13 0.036(3) 0.078(5) 0.057(4) 0.027(3) -0.014(3) 0.001(3)
O14 0.035(3) 0.061(4) 0.038(3) 0.001(3) -0.010(2) 0.015(3)
O15 0.036(3) 0.042(3) 0.076(4) 0.018(3) -0.005(3) -0.006(3)
O16 0.059(4) 0.042(4) 0.057(4) 0.004(3) -0.015(3) 0.009(3)
O17 0.032(3) 0.055(4) 0.031(3) 0.000(3) -0.007(2) -0.005(2)
O18 0.026(2) 0.053(3) 0.039(3) 0.013(3) -0.008(2) 0.001(2)
O19 0.040(3) 0.067(4) 0.044(3) -0.011(3) -0.010(3) 0.021(3)
O20 0.040(3) 0.076(4) 0.038(3) -0.011(3) -0.007(3) 0.022(3)
O21 0.030(3) 0.068(4) 0.024(3) 0.002(3) -0.002(2) 0.011(3)
O22 0.028(3) 0.049(3) 0.027(3) 0.010(2) 0.003(2) 0.002(2)
O23 0.042(3) 0.038(3) 0.036(3) -0.005(2) -0.013(2) 0.009(2)
O24 0.029(2) 0.036(3) 0.022(2) -0.004(2) -0.005(2) 0.001(2)
O25 0.029(2) 0.034(3) 0.031(3) 0.004(2) -0.005(2) 0.000(2)
O26 0.025(2) 0.031(3) 0.036(3) 0.003(2) 0.003(2) 0.002(2)
O27 0.023(2) 0.047(3) 0.024(2) 0.001(2) -0.008(2) 0.002(2)
O28 0.022(2) 0.051(3) 0.034(3) -0.001(2) -0.007(2) -0.004(2)
O29 0.032(3) 0.042(3) 0.039(3) -0.004(2) -0.002(2) 0.002(2)
O30 0.038(3) 0.062(4) 0.042(3) -0.021(3) -0.002(3) 0.017(3)
O31 0.031(3) 0.043(3) 0.034(3) -0.011(2) 0.004(2) -0.002(2)
O32 0.033(3) 0.056(4) 0.041(3) -0.007(3) 0.014(2) -0.010(2)
C1 0.059(5) 0.029(4) 0.022(4) -0.004(3) 0.010(4) 0.001(4)
C2 0.099(7) 0.025(5) 0.024(4) -0.004(3) -0.006(4) 0.006(4)
C3 0.174(12) 0.026(5) 0.048(6) -0.001(4) -0.012(7) -0.008(6)
C4 0.122(10) 0.068(7) 0.050(6) -0.016(5) -0.004(6) 0.044(7)
C5 0.123(9) 0.032(5) 0.043(5) -0.012(4) -0.007(6) -0.013(5)
C6 0.052(5) 0.040(5) 0.052(5) -0.002(4) 0.027(4) 0.000(4)
C7 0.066(6) 0.063(7) 0.088(8) 0.000(6) 0.057(6) 0.008(5)
C8 0.128(14) 0.32(3) 0.23(2) 0.13(2) 0.133(15) 0.140(17)
C9 0.37(4) 0.17(2) 0.70(6) -0.14(3) 0.48(4) -0.14(2)
C10 0.106(13) 0.78(7) 0.070(11) 0.04(2) 0.066(10) 0.12(2)
C11 0.121(9) 0.024(5) 0.013(4) 0.001(3) -0.013(5) -0.012(5)
C12 0.216(15) 0.039(6) 0.021(4) -0.010(4) -0.002(7) -0.006(7)
C13 0.45(4) 0.164(17) 0.038(7) -0.024(9) -0.078(14) 0.17(2)
C14 0.131(10) 0.042(6) 0.052(6) -0.020(5) -0.011(6) -0.006(6)
C15 0.49(4) 0.202(19) 0.052(8) -0.072(10) 0.145(16) -0.23(2)
C16 0.026(4) 0.029(4) 0.027(4) 0.004(3) 0.005(3) 0.002(3)
C17 0.035(4) 0.031(5) 0.073(6) 0.010(4) 0.010(4) 0.000(3)
C18 0.055(5) 0.067(7) 0.054(6) 0.026(5) 0.004(5) -0.015(5)
C19 0.060(6) 0.052(6) 0.078(7) -0.015(5) 0.018(5) -0.034(5)
C20 0.071(7) 0.042(7) 0.215(15) 0.049(8) 0.038(9) 0.025(5)
C21 0.030(4) 0.098(8) 0.037(5) 0.013(5) -0.016(4) -0.039(5)
C22 0.062(6) 0.104(9) 0.068(7) -0.015(6) 0.006(5) -0.054(6)
C23 0.072(8) 0.150(13) 0.119(11) -0.025(9) -0.043(8) -0.057(8)
C24 0.082(8) 0.098(9) 0.101(9) 0.012(7) 0.026(7) -0.042(7)
C25 0.085(8) 0.101(10) 0.106(10) -0.036(8) 0.006(7) -0.059(7)
C26 0.025(5) 0.167(13) 0.083(9) 0.066(8) -0.009(5) -0.009(6)
C27 0.057(8) 0.35(3) 0.131(13) 0.162(17) 0.022(9) 0.058(12)
C28 0.130(14) 0.39(3) 0.130(14) 0.177(19) 0.016(12) 0.062(18)
C29 0.86(9) 0.24(3) 0.16(2) 0.13(2) 0.06(4) 0.31(5)
C30 0.114(15) 0.67(6) 0.120(15) 0.16(3) -0.013(12) 0.14(3)
C31 0.023(4) 0.043(5) 0.044(5) 0.013(4) -0.005(3) 0.003(3)
C32 0.022(4) 0.067(6) 0.047(5) 0.014(4) -0.010(3) 0.000(4)
C33 0.047(5) 0.115(9) 0.055(6) -0.006(6) 0.000(5) 0.029(6)
C34 0.037(5) 0.088(8) 0.085(7) 0.015(6) -0.022(5) -0.018(5)
C35 0.037(4) 0.073(7) 0.048(5) 0.012(5) -0.014(4) 0.011(4)
C36 0.032(4) 0.068(7) 0.051(6) -0.009(5) -0.008(4) -0.002(4)
C37 0.063(6) 0.034(6) 0.139(11) -0.008(6) 0.007(7) 0.003(5)
C38 0.076(9) 0.046(8) 0.51(4) -0.010(14) 0.062(16) 0.016(7)
C39 0.154(14) 0.050(8) 0.159(14) 0.011(8) 0.027(11) -0.013(8)
C40 0.136(13) 0.126(13) 0.150(14) -0.056(11) -0.041(11) -0.054(10)
C41 0.027(4) 0.046(5) 0.031(4) 0.000(4) 0.005(3) 0.005(3)
C42 0.043(5) 0.070(7) 0.055(6) -0.001(5) 0.006(4) -0.019(4)
C43 0.104(9) 0.065(7) 0.069(7) 0.024(6) -0.022(6) -0.031(6)
C44 0.070(7) 0.068(7) 0.090(8) 0.011(6) -0.025(6) -0.027(6)
C45 0.054(6) 0.134(12) 0.123(10) -0.005(9) 0.040(7) -0.038(7)
C46 0.045(5) 0.072(7) 0.038(5) -0.015(4) -0.007(4) 0.023(4)
C47 0.071(7) 0.196(15) 0.054(6) -0.046(8) -0.009(6) 0.087(9)
C48 0.059(6) 0.124(10) 0.070(7) -0.027(7) 0.012(6) 0.025(6)
C49 0.092(10) 0.24(2) 0.128(12) -0.143(13) -0.041(9) 0.067(11)
C50 0.194(19) 0.31(3) 0.21(2) 0.18(2) 0.154(17) 0.17(2)
C51 0.030(4) 0.060(6) 0.021(4) 0.010(4) -0.003(3) -0.004(4)
C52 0.039(5) 0.111(9) 0.035(5) 0.026(5) 0.008(4) -0.008(5)
C53 0.086(9) 0.32(2) 0.018(5) 0.024(8) -0.002(6) -0.026(11)
C54 0.209(19) 0.141(15) 0.128(13) 0.081(12) 0.054(13) -0.045(13)
C55 0.057(7) 0.230(18) 0.084(9) 0.051(10) 0.037(7) 0.006(9)
C56 0.041(4) 0.045(5) 0.012(3) 0.000(3) -0.003(3) 0.000(4)
C57 0.079(6) 0.038(5) 0.039(5) -0.020(4) -0.024(4) 0.013(4)
C58 0.182(14) 0.081(9) 0.037(5) -0.034(6) -0.015(7) 0.007(8)
C59 0.100(8) 0.038(6) 0.061(6) -0.016(5) -0.026(6) 0.010(5)
C60 0.076(7) 0.046(6) 0.151(12) -0.017(7) -0.047(8) -0.002(5)
C61 0.036(4) 0.036(4) 0.018(3) 0.001(3) -0.003(3) 0.007(3)
C62 0.049(5) 0.025(4) 0.047(5) 0.007(3) -0.001(4) -0.002(3)
C63 0.063(6) 0.039(5) 0.080(7) 0.015(5) -0.009(5) 0.012(4)
C64 0.070(6) 0.035(5) 0.050(5) -0.007(4) 0.000(5) -0.002(4)
C65 0.063(6) 0.035(5) 0.060(6) 0.010(4) 0.004(5) -0.011(4)
C66 0.025(4) 0.040(5) 0.040(4) -0.003(4) -0.011(3) -0.003(3)
C67 0.031(4) 0.077(6) 0.035(4) 0.002(4) -0.017(4) -0.009(4)
C68 0.056(6) 0.127(10) 0.037(5) -0.016(6) -0.016(5) 0.001(6)
C69 0.090(8) 0.136(11) 0.064(7) 0.012(7) -0.040(6) -0.060(8)
C70 0.056(6) 0.113(9) 0.067(7) 0.028(6) -0.027(5) 0.017(6)
C71 0.035(4) 0.038(5) 0.048(5) -0.015(4) 0.002(4) 0.009(3)
C72 0.036(4) 0.056(6) 0.066(6) -0.028(5) -0.009(4) 0.023(4)
C73 0.053(7) 0.175(16) 0.183(16) 0.023(13) 0.012(9) 0.017(9)
C74 0.096(10) 0.080(9) 0.26(2) -0.063(11) -0.094(11) 0.059(8)
C75 0.080(8) 0.157(13) 0.141(12) -0.076(10) -0.057(8) 0.076(9)
C76 0.031(4) 0.040(5) 0.037(4) 0.000(4) 0.002(3) 0.001(3)
C77 0.114(9) 0.041(6) 0.070(7) -0.017(5) 0.036(6) -0.038(6)
C78 0.112(9) 0.051(6) 0.060(6) -0.013(5) 0.008(6) -0.035(6)
C79 0.44(4) 0.062(9) 0.054(8) 0.010(7) 0.037(13) -0.031(14)
C80 0.132(14) 0.31(3) 0.23(2) -0.19(2) 0.121(15) -0.170(17)
C90 0.096(7) 0.036(5) 0.044(5) -0.005(4) 0.013(5) -0.008(5)
N1 0.103(8) 0.072(7) 0.162(11) -0.003(7) 0.080(8) 0.002(6)
C91 0.080(8) 0.106(10) 0.092(9) -0.023(8) -0.016(7) -0.002(8)
C92 0.055(5) 0.047(5) 0.042(5) 0.014(4) -0.004(4) -0.015(4)
C93 0.100(9) 0.075(8) 0.063(7) -0.010(6) 0.014(6) -0.023(7)
C94 0.207(17) 0.071(10) 0.115(12) -0.048(9) 0.051(12) -0.070(11)
C95 0.22(2) 0.054(9) 0.134(15) -0.005(11) 0.083(16) -0.013(11)
C96 0.174(18) 0.075(12) 0.187(19) 0.079(13) 0.114(16) 0.064(12)
C97 0.093(9) 0.114(11) 0.070(8) 0.025(7) 0.024(7) 0.033(8)
C98 0.051(6) 0.069(8) 0.130(11) -0.002(7) 0.017(6) -0.016(5)
C99 0.053(5) 0.045(6) 0.066(6) -0.004(5) 0.002(5) -0.003(4)
C100 0.124(11) 0.070(8) 0.075(8) -0.010(6) 0.015(7) -0.022(7)
C101 0.138(12) 0.102(11) 0.073(8) -0.022(8) -0.004(8) -0.025(9)
C102 0.070(7) 0.042(6) 0.101(9) -0.020(6) -0.026(6) -0.005(5)
C103 0.060(6) 0.046(6) 0.085(8) 0.018(5) -0.001(5) -0.012(5)
C104 0.063(6) 0.048(6) 0.062(6) 0.005(5) -0.020(5) -0.012(5)
C105 0.133(12) 0.034(7) 0.186(15) -0.009(8) 0.002(12) -0.021(7)
S1 0.121(3) 0.070(2) 0.196(5) -0.030(3) -0.048(3) -0.031(2)
O61 0.395(15) 0.157(10) 0.878(17) 0.173(13) 0.215(16) -0.031(13)
C156 0.395(15) 0.157(10) 0.878(17) 0.173(13) 0.215(16) -0.031(13)
O60 0.263(15) 0.260(14) 1.03(2) -0.255(16) -0.206(16) 0.041(12)
C150 0.263(15) 0.260(14) 1.03(2) -0.254(16) -0.205(16) 0.041(12)
C152 0.263(15) 0.260(14) 1.03(2) -0.255(16) -0.206(16) 0.041(12)
C151 0.263(15) 0.260(14) 1.03(2) -0.255(16) -0.206(16) 0.041(12)
C157 0.395(15) 0.157(10) 0.878(17) 0.173(13) 0.215(16) -0.031(13)
C155 0.395(15) 0.157(10) 0.878(17) 0.173(13) 0.215(16) -0.031(13)

loop_
_atom_type_symbol
_atom_type_description
_atom_type_scat_dispersion_real
_atom_type_scat_dispersion_imag
_atom_type_scat_source
C C 0.0181 0.0091 'International Tables Vol C Tables 4.2.6.8 and 6.1.1.4'
H H 0.0000 0.0000 'International Tables Vol C Tables 4.2.6.8 and 6.1.1.4'
N N 0.0311 0.0180 'International Tables Vol C Tables 4.2.6.8 and 6.1.1.4'
O O 0.0492 0.0322 'International Tables Vol C Tables 4.2.6.8 and 6.1.1.4'
F F 0.0727 0.0534 'International Tables Vol C Tables 4.2.6.8 and 6.1.1.4'
Cr Cr -0.1635 2.4439 'International Tables Vol C Tables 4.2.6.8 and 6.1.1.4'
Ni Ni -3.0029 0.5091 'International Tables Vol C Tables 4.2.6.8 and 6.1.1.4'
S S 0.3331 0.5567 'International Tables Vol C Tables 4.2.6.8 and 6.1.1.4'

loop_
_geom_angle_atom_site_label_1
_geom_angle_atom_site_label_2
_geom_angle_atom_site_label_3
_geom_angle
F8 Cr1 F1 88.13(16)
F8 Cr1 O32 90.11(18)
F1 Cr1 O32 89.6(2)
F8 Cr1 O3 178.2(2)
F1 Cr1 O3 93.1(2)
O32 Cr1 O3 88.6(2)
F8 Cr1 O30 90.7(2)
F1 Cr1 O30 178.79(19)
O32 Cr1 O30 90.1(2)
O3 Cr1 O30 88.0(2)
F8 Cr1 O1 91.28(19)
F1 Cr1 O1 91.73(18)
O32 Cr1 O1 178.1(2)
O3 Cr1 O1 90.0(2)
O30 Cr1 O1 88.7(2)
F2 Cr2 F1 88.33(15)
F2 Cr2 O7 90.38(18)
F1 Cr2 O7 91.2(2)
F2 Cr2 O4 178.3(2)
F1 Cr2 O4 91.6(2)
O7 Cr2 O4 88.0(2)
F2 Cr2 O2 90.8(2)
F1 Cr2 O2 90.88(18)
O7 Cr2 O2 177.6(2)
O4 Cr2 O2 90.9(3)
F2 Cr2 O5 92.5(2)
F1 Cr2 O5 177.9(2)
O7 Cr2 O5 90.7(2)
O4 Cr2 O5 87.7(3)
O2 Cr2 O5 87.1(2)
O6 Cr3 F3 177.9(2)
O6 Cr3 O8 90.4(3)
F3 Cr3 O8 90.9(2)
O6 Cr3 F2 92.9(3)
F3 Cr3 F2 88.73(17)
O8 Cr3 F2 91.35(18)
O6 Cr3 O9 88.8(3)
F3 Cr3 O9 89.9(2)
O8 Cr3 O9 179.0(2)
F2 Cr3 O9 89.2(2)
O6 Cr3 O11 87.5(3)
F3 Cr3 O11 90.9(3)
O8 Cr3 O11 87.4(3)
F2 Cr3 O11 178.7(3)
O9 Cr3 O11 92.0(3)
O10 Cr4 F3 93.0(2)
O10 Cr4 F4 89.0(2)
F3 Cr4 F4 88.16(17)
O10 Cr4 O12 92.6(3)
F3 Cr4 O12 91.9(2)
F4 Cr4 O12 178.3(3)
O10 Cr4 O13 86.8(3)
F3 Cr4 O13 179.5(2)
F4 Cr4 O13 92.3(2)
O12 Cr4 O13 87.6(2)
O10 Cr4 O15 176.4(2)
F3 Cr4 O15 90.5(2)
F4 Cr4 O15 90.3(2)
O12 Cr4 O15 88.0(3)
O13 Cr4 O15 89.7(3)
F4 Cr5 F5 87.30(16)
F4 Cr5 O17 90.77(19)
F5 Cr5 O17 91.22(19)
F4 Cr5 O16 94.5(2)
F5 Cr5 O16 89.3(2)
O17 Cr5 O16 174.7(3)
F4 Cr5 O14 91.34(19)
F5 Cr5 O14 178.6(2)
O17 Cr5 O14 88.5(2)
O16 Cr5 O14 91.1(2)
F4 Cr5 O19 179.3(2)
F5 Cr5 O19 93.25(19)
O17 Cr5 O19 88.8(2)
O16 Cr5 O19 85.9(3)
O14 Cr5 O19 88.1(2)
F5 Cr6 F6 89.70(16)
F5 Cr6 O20 90.5(2)
F6 Cr6 O20 178.9(2)
F5 Cr6 O21 177.4(2)
F6 Cr6 O21 92.95(18)
O20 Cr6 O21 86.9(2)
F5 Cr6 O18 91.89(18)
F6 Cr6 O18 89.94(18)
O20 Cr6 O18 91.2(2)
O21 Cr6 O18 88.1(2)
F5 Cr6 O23 88.92(19)
F6 Cr6 O23 91.11(18)
O20 Cr6 O23 87.8(2)
O21 Cr6 O23 91.1(2)
O18 Cr6 O23 178.7(2)
F6 Cr7 F7 88.17(15)
F6 Cr7 O27 177.65(18)
F7 Cr7 O27 93.72(17)
F6 Cr7 O24 92.34(17)
F7 Cr7 O24 88.03(17)
O27 Cr7 O24 86.33(19)
F6 Cr7 O22 90.38(17)
F7 Cr7 O22 178.51(18)
O27 Cr7 O22 87.73(19)
O24 Cr7 O22 91.7(2)
F6 Cr7 O25 90.88(17)
F7 Cr7 O25 91.35(17)
O27 Cr7 O25 90.47(19)
O24 Cr7 O25 176.70(19)
O22 Cr7 O25 89.0(2)
F8 Cr8 F7 86.72(15)
F8 Cr8 O26 88.53(18)
F7 Cr8 O26 91.99(17)
F8 Cr8 O28 177.28(18)
F7 Cr8 O28 90.63(17)
O26 Cr8 O28 90.9(2)
F8 Cr8 O31 90.25(18)
F7 Cr8 O31 91.51(18)
O26 Cr8 O31 176.2(2)
O28 Cr8 O31 90.4(2)
F8 Cr8 O29 93.66(18)
F7 Cr8 O29 179.2(2)
O26 Cr8 O29 87.3(2)
O28 Cr8 O29 89.0(2)
O31 Cr8 O29 89.2(2)
Cr1 F1 Cr2 123.24(19)
Cr2 F2 Cr3 122.94(19)
Cr4 F3 Cr3 123.2(2)
Cr5 F4 Cr4 121.6(2)
Cr6 F5 Cr5 123.4(2)
Cr6 F6 Cr7 121.89(18)
Cr8 F7 Cr7 120.88(19)
Cr1 F8 Cr8 123.80(19)
C1 O1 Cr1 131.5(5)
C1 O2 Cr2 135.7(5)
C6 O3 Cr1 134.5(5)
C6 O4 Cr2 134.2(5)
C11 O5 Cr2 133.3(6)
C11 O6 Cr3 135.2(6)
C16 O7 Cr2 135.3(5)
C16 O8 Cr3 134.7(5)
C21 O9 Cr3 127.5(7)
C21 O10 Cr4 136.9(5)
C26 O11 Cr3 134.5(7)
C26 O12 Cr4 128.3(8)
C31 O13 Cr4 134.2(5)
C31 O14 Cr5 128.8(5)
C36 O15 Cr4 127.1(6)
C36 O16 Cr5 133.5(6)
C41 O17 Cr5 130.2(5)
C41 O18 Cr6 136.0(5)
C46 O19 Cr5 133.6(5)
C46 O20 Cr6 131.8(5)
C51 O21 Cr6 134.3(5)
C51 O22 Cr7 129.1(5)
C56 O23 Cr6 128.5(5)
C56 O24 Cr7 136.3(4)
C61 O25 Cr7 125.9(4)
C61 O26 Cr8 136.5(4)
C66 O27 Cr7 133.7(5)
C66 O28 Cr8 128.9(4)
C71 O29 Cr8 133.1(5)
C71 O30 Cr1 130.3(5)
C76 O31 Cr8 126.3(5)
C76 O32 Cr1 137.9(5)
O1 C1 O2 126.3(7)
O1 C1 C2 115.6(7)
O2 C1 C2 118.1(6)
C3 C2 C5 111.4(8)
C3 C2 C4 110.2(8)
C5 C2 C4 109.1(7)
C3 C2 C1 110.5(6)
C5 C2 C1 110.4(7)
C4 C2 C1 105.1(7)
C2 C3 H3A 109.5
C2 C3 H3B 109.5
H3A C3 H3B 109.5
C2 C3 H3C 109.5
H3A C3 H3C 109.5
H3B C3 H3C 109.5
C2 C4 H4A 109.5
C2 C4 H4B 109.5
H4A C4 H4B 109.5
C2 C4 H4C 109.5
H4A C4 H4C 109.5
H4B C4 H4C 109.5
C2 C5 H5A 109.5
C2 C5 H5B 109.5
H5A C5 H5B 109.5
C2 C5 H5C 109.5
H5A C5 H5C 109.5
H5B C5 H5C 109.5
O4 C6 O3 126.5(7)
O4 C6 C7 118.6(8)
O3 C6 C7 114.9(8)
C8 C7 C9 110.2(16)
C8 C7 C10 111.1(13)
C9 C7 C10 109.7(15)
C8 C7 C6 112.1(9)
C9 C7 C6 104.6(8)
C10 C7 C6 108.9(9)
C7 C8 H8A 109.5
C7 C8 H8B 109.5
H8A C8 H8B 109.5
C7 C8 H8C 109.5
H8A C8 H8C 109.5
H8B C8 H8C 109.5
C7 C9 H9A 109.5
C7 C9 H9B 109.5
H9A C9 H9B 109.5
C7 C9 H9C 109.5
H9A C9 H9C 109.5
H9B C9 H9C 109.5
C7 C10 H10A 109.5
C7 C10 H10B 109.5
H10A C10 H10B 109.5
C7 C10 H10C 109.5
H10A C10 H10C 109.5
H10B C10 H10C 109.5
O6 C11 O5 126.3(7)
O6 C11 C12 120.3(10)
O5 C11 C12 113.0(10)
C15 C12 C14 115.2(13)
C15 C12 C11 112.6(10)
C14 C12 C11 107.2(8)
C15 C12 C13 110.0(13)
C14 C12 C13 106.1(12)
C11 C12 C13 105.0(10)
C12 C13 H13A 109.5
C12 C13 H13B 109.5
H13A C13 H13B 109.5
C12 C13 H13C 109.5
H13A C13 H13C 109.5
H13B C13 H13C 109.5
C12 C14 H14A 109.5
C12 C14 H14B 109.5
H14A C14 H14B 109.5
C12 C14 H14C 109.5
H14A C14 H14C 109.5
H14B C14 H14C 109.5
C12 C15 H15A 109.5
C12 C15 H15B 109.5
H15A C15 H15B 109.5
C12 C15 H15C 109.5
H15A C15 H15C 109.5
H15B C15 H15C 109.5
O7 C16 O8 124.3(6)
O7 C16 C17 117.3(6)
O8 C16 C17 118.4(6)
C19 C17 C20 112.5(9)
C19 C17 C16 110.0(7)
C20 C17 C16 111.3(7)
C19 C17 C18 109.6(7)
C20 C17 C18 108.0(9)
C16 C17 C18 105.1(7)
C17 C18 H18A 109.5
C17 C18 H18B 109.5
H18A C18 H18B 109.5
C17 C18 H18C 109.5
H18A C18 H18C 109.5
H18B C18 H18C 109.5
C17 C19 H19A 109.5
C17 C19 H19B 109.5
H19A C19 H19B 109.5
C17 C19 H19C 109.5
H19A C19 H19C 109.5
H19B C19 H19C 109.5
C17 C20 H20A 109.5
C17 C20 H20B 109.5
H20A C20 H20B 109.5
C17 C20 H20C 109.5
H20A C20 H20C 109.5
H20B C20 H20C 109.5
O10 C21 O9 125.5(8)
O10 C21 C22 119.8(8)
O9 C21 C22 114.6(10)
C25 C22 C23 112.2(10)
C25 C22 C21 112.5(8)
C23 C22 C21 107.5(10)
C25 C22 C24 109.7(11)
C23 C22 C24 109.4(9)
C21 C22 C24 105.2(8)
C22 C23 H23A 109.5
C22 C23 H23B 109.5
H23A C23 H23B 109.5
C22 C23 H23C 109.5
H23A C23 H23C 109.5
H23B C23 H23C 109.5
C22 C24 H24A 109.5
C22 C24 H24B 109.5
H24A C24 H24B 109.5
C22 C24 H24C 109.5
H24A C24 H24C 109.5
H24B C24 H24C 109.5
C22 C25 H25A 109.5
C22 C25 H25B 109.5
H25A C25 H25B 109.5
C22 C25 H25C 109.5
H25A C25 H25C 109.5
H25B C25 H25C 109.5
O12 C26 O11 127.3(10)
O12 C26 C27 116.6(11)
O11 C26 C27 116.1(11)
C28 C27 C29 113.1(17)
C28 C27 C30 110.6(15)
C29 C27 C30 110.3(16)
C28 C27 C26 112.3(11)
C29 C27 C26 106.8(14)
C30 C27 C26 103.3(12)
C27 C28 H28A 109.5
C27 C28 H28B 109.5
H28A C28 H28B 109.5
C27 C28 H28C 109.5
H28A C28 H28C 109.5
H28B C28 H28C 109.5
C27 C29 H29A 109.5
C27 C29 H29B 109.5
H29A C29 H29B 109.5
C27 C29 H29C 109.5
H29A C29 H29C 109.5
H29B C29 H29C 109.5
C27 C30 H30A 109.5
C27 C30 H30B 109.5
H30A C30 H30B 109.5
C27 C30 H30C 109.5
H30A C30 H30C 109.5
H30B C30 H30C 109.5
O13 C31 O14 125.6(7)
O13 C31 C32 117.7(6)
O14 C31 C32 116.6(7)
C34 C32 C31 108.0(7)
C34 C32 C33 110.7(8)
C31 C32 C33 106.9(7)
C34 C32 C35 110.5(7)
C31 C32 C35 110.0(6)
C33 C32 C35 110.6(7)
C32 C33 H33A 109.5
C32 C33 H33B 109.5
H33A C33 H33B 109.5
C32 C33 H33C 109.5
H33A C33 H33C 109.5
H33B C33 H33C 109.5
C32 C34 H34A 109.5
C32 C34 H34B 109.5
H34A C34 H34B 109.5
C32 C34 H34C 109.5
H34A C34 H34C 109.5
H34B C34 H34C 109.5
C32 C35 H35A 109.5
C32 C35 H35B 109.5
H35A C35 H35B 109.5
C32 C35 H35C 109.5
H35A C35 H35C 109.5
H35B C35 H35C 109.5
O16 C36 O15 128.3(9)
O16 C36 C37 115.6(9)
O15 C36 C37 116.0(9)
C39 C37 C40 107.4(11)
C39 C37 C38 112.3(12)
C40 C37 C38 111.4(14)
C39 C37 C36 112.2(10)
C40 C37 C36 106.5(9)
C38 C37 C36 106.9(9)
C37 C38 H38A 109.5
C37 C38 H38B 109.5
H38A C38 H38B 109.5
C37 C38 H38C 109.5
H38A C38 H38C 109.5
H38B C38 H38C 109.5
C37 C39 H39A 109.5
C37 C39 H39B 109.5
H39A C39 H39B 109.5
C37 C39 H39C 109.5
H39A C39 H39C 109.5
H39B C39 H39C 109.5
C37 C40 H40A 109.5
C37 C40 H40B 109.5
H40A C40 H40B 109.5
C37 C40 H40C 109.5
H40A C40 H40C 109.5
H40B C40 H40C 109.5
O18 C41 O17 125.2(7)
O18 C41 C42 117.8(7)
O17 C41 C42 116.8(7)
C44 C42 C43 111.4(9)
C44 C42 C41 111.0(7)
C43 C42 C41 110.7(7)
C44 C42 C45 107.9(8)
C43 C42 C45 111.2(9)
C41 C42 C45 104.5(8)
C42 C43 H43A 109.5
C42 C43 H43B 109.5
H43A C43 H43B 109.5
C42 C43 H43C 109.5
H43A C43 H43C 109.5
H43B C43 H43C 109.5
C42 C44 H44A 109.5
C42 C44 H44B 109.5
H44A C44 H44B 109.5
C42 C44 H44C 109.5
H44A C44 H44C 109.5
H44B C44 H44C 109.5
C42 C45 H45A 109.5
C42 C45 H45B 109.5
H45A C45 H45B 109.5
C42 C45 H45C 109.5
H45A C45 H45C 109.5
H45B C45 H45C 109.5
O19 C46 O20 124.5(7)
O19 C46 C47 117.9(7)
O20 C46 C47 117.6(7)
C48 C47 C49 118.9(12)
C48 C47 C46 114.2(8)
C49 C47 C46 110.2(10)
C48 C47 C50 101.6(12)
C49 C47 C50 105.0(13)
C46 C47 C50 105.0(11)
C47 C48 H48A 109.5
C47 C48 H48B 109.5
H48A C48 H48B 109.5
C47 C48 H48C 109.5
H48A C48 H48C 109.5
H48B C48 H48C 109.5
C47 C49 H49A 109.5
C47 C49 H49B 109.5
H49A C49 H49B 109.5
C47 C49 H49C 109.5
H49A C49 H49C 109.5
H49B C49 H49C 109.5
C47 C50 H50A 109.5
C47 C50 H50B 109.5
H50A C50 H50B 109.5
C47 C50 H50C 109.5
H50A C50 H50C 109.5
H50B C50 H50C 109.5
O22 C51 O21 125.2(6)
O22 C51 C52 118.3(7)
O21 C51 C52 116.3(7)
C53 C52 C55 111.9(11)
C53 C52 C54 110.9(12)
C55 C52 C54 108.9(11)
C53 C52 C51 107.6(8)
C55 C52 C51 110.9(8)
C54 C52 C51 106.5(9)
C52 C53 H53A 109.5
C52 C53 H53B 109.5
H53A C53 H53B 109.5
C52 C53 H53C 109.5
H53A C53 H53C 109.5
H53B C53 H53C 109.5
C52 C54 H54A 109.5
C52 C54 H54B 109.5
H54A C54 H54B 109.5
C52 C54 H54C 109.5
H54A C54 H54C 109.5
H54B C54 H54C 109.5
C52 C55 H55A 109.5
C52 C55 H55B 109.5
H55A C55 H55B 109.5
C52 C55 H55C 109.5
H55A C55 H55C 109.5
H55B C55 H55C 109.5
O24 C56 O23 124.3(7)
O24 C56 C57 118.0(6)
O23 C56 C57 117.5(7)
C59 C57 C60 110.5(9)
C59 C57 C56 112.0(7)
C60 C57 C56 110.4(7)
C59 C57 C58 111.0(8)
C60 C57 C58 108.1(9)
C56 C57 C58 104.5(8)
C57 C58 H58A 109.5
C57 C58 H58B 109.5
H58A C58 H58B 109.5
C57 C58 H58C 109.5
H58A C58 H58C 109.5
H58B C58 H58C 109.5
C57 C59 H59A 109.5
C57 C59 H59B 109.5
H59A C59 H59B 109.5
C57 C59 H59C 109.5
H59A C59 H59C 109.5
H59B C59 H59C 109.5
C57 C60 H60A 109.5
C57 C60 H60B 109.5
H60A C60 H60B 109.5
C57 C60 H60C 109.5
H60A C60 H60C 109.5
H60B C60 H60C 109.5
O26 C61 O25 125.2(7)
O26 C61 C62 116.4(6)
O25 C61 C62 118.4(6)
C61 C62 C64 107.3(6)
C61 C62 C65 112.0(7)
C64 C62 C65 110.5(7)
C61 C62 C63 107.6(6)
C64 C62 C63 109.0(7)
C65 C62 C63 110.3(7)
C62 C63 H63A 109.5
C62 C63 H63B 109.5
H63A C63 H63B 109.5
C62 C63 H63C 109.5
H63A C63 H63C 109.5
H63B C63 H63C 109.5
C62 C64 H64A 109.5
C62 C64 H64B 109.5
H64A C64 H64B 109.5
C62 C64 H64C 109.5
H64A C64 H64C 109.5
H64B C64 H64C 109.5
C62 C65 H65A 109.5
C62 C65 H65B 109.5
H65A C65 H65B 109.5
C62 C65 H65C 109.5
H65A C65 H65C 109.5
H65B C65 H65C 109.5
O28 C66 O27 124.2(6)
O28 C66 C67 118.6(6)
O27 C66 C67 117.0(7)
C69 C67 C66 109.8(7)
C69 C67 C68 111.8(9)
C66 C67 C68 110.8(6)
C69 C67 C70 110.0(8)
C66 C67 C70 105.7(7)
C68 C67 C70 108.5(8)
C67 C68 H68A 109.5
C67 C68 H68B 109.5
H68A C68 H68B 109.5
C67 C68 H68C 109.5
H68A C68 H68C 109.5
H68B C68 H68C 109.5
C67 C69 H69A 109.5
C67 C69 H69B 109.5
H69A C69 H69B 109.5
C67 C69 H69C 109.5
H69A C69 H69C 109.5
H69B C69 H69C 109.5
C67 C70 H70A 109.5
C67 C70 H70B 109.5
H70A C70 H70B 109.5
C67 C70 H70C 109.5
H70A C70 H70C 109.5
H70B C70 H70C 109.5
O30 C71 O29 126.1(7)
O30 C71 C72 117.4(7)
O29 C71 C72 116.4(7)
C74 C72 C75 120.8(11)
C74 C72 C71 109.0(8)
C75 C72 C71 113.3(7)
C74 C72 C73 102.4(11)
C75 C72 C73 103.7(10)
C71 C72 C73 105.8(8)
C72 C73 H73A 109.5
C72 C73 H73B 109.5
H73A C73 H73B 109.5
C72 C73 H73C 109.5
H73A C73 H73C 109.5
H73B C73 H73C 109.5
C72 C74 H74A 109.5
C72 C74 H74B 109.5
H74A C74 H74B 109.5
C72 C74 H74C 109.5
H74A C74 H74C 109.5
H74B C74 H74C 109.5
C72 C75 H75A 109.5
C72 C75 H75B 109.5
H75A C75 H75B 109.5
C72 C75 H75C 109.5
H75A C75 H75C 109.5
H75B C75 H75C 109.5
O32 C76 O31 126.3(7)
O32 C76 C77 114.8(7)
O31 C76 C77 118.9(7)
C80 C77 C76 110.2(11)
C80 C77 C78 113.0(11)
C76 C77 C78 111.8(8)
C80 C77 C79 106.6(13)
C76 C77 C79 104.7(10)
C78 C77 C79 110.0(9)
C77 C78 H78A 109.5
C77 C78 H78B 109.5
H78A C78 H78B 109.5
C77 C78 H78C 109.5
H78A C78 H78C 109.5
H78B C78 H78C 109.5
C77 C79 H79A 109.5
C77 C79 H79B 109.5
H79A C79 H79B 109.5
C77 C79 H79C 109.5
H79A C79 H79C 109.5
H79B C79 H79C 109.5
C77 C80 H80A 109.5
C77 C80 H80B 109.5
H80A C80 H80B 109.5
C77 C80 H80C 109.5
H80A C80 H80C 109.5
H80B C80 H80C 109.5
C98 C90 N1 109.7(9)
C98 C90 H90A 109.7
N1 C90 H90A 109.7
C98 C90 H90B 109.7
N1 C90 H90B 109.7
H90A C90 H90B 108.2
C91 N1 C90 116.3(9)
C91 N1 H1A 108.2
C90 N1 H1A 108.2
C91 N1 H1B 108.2
C90 N1 H1B 108.2
H1A N1 H1B 107.4
N1 C91 C92 119.1(11)
N1 C91 H91A 107.5
C92 C91 H91A 107.5
N1 C91 H91B 107.5
C92 C91 H91B 107.5
H91A C91 H91B 107.0
C97 C92 C93 118.0(10)
C97 C92 C91 120.0(10)
C93 C92 C91 119.8(9)
C94 C93 C92 120.8(12)
C94 C93 H93 119.6
C92 C93 H93 119.6
C95 C94 C93 121.6(16)
C95 C94 H94 119.2
C93 C94 H94 119.2
C94 C95 C96 121.1(18)
C94 C95 H95 119.5
C96 C95 H95 119.5
C95 C96 C97 119.9(15)
C95 C96 H96 120.1
C97 C96 H96 120.1
C92 C97 C96 118.0(14)
C92 C97 H97 121.0
C96 C97 H97 121.0
C90 C98 C99 112.3(8)
C90 C98 H98A 109.1
C99 C98 H98A 109.1
C90 C98 H98B 109.1
C99 C98 H98B 109.1
H98A C98 H98B 107.9
C100 C99 C104 118.8(9)
C100 C99 C98 121.7(10)
C104 C99 C98 119.5(9)
C99 C100 C101 121.0(11)
C99 C100 H100 119.5
C101 C100 H100 119.5
C102 C101 C100 121.4(11)
C102 C101 H101 119.3
C100 C101 H101 119.3
C101 C102 C103 118.6(10)
C101 C102 S1 116.7(10)
C103 C102 S1 124.7(10)
C102 C103 C104 119.9(10)
C102 C103 H103 120.1
C104 C103 H103 120.1
C99 C104 C103 120.3(9)
C99 C104 H104 119.8
C103 C104 H104 119.8
S1 C105 H10D 109.5
S1 C105 H10E 109.5
H10D C105 H10E 109.5
S1 C105 H10F 109.5
H10D C105 H10F 109.5
H10E C105 H10F 109.5
C105 S1 C102 102.8(6)
C156 O61 C155 121(2)
C156 O61 C157 122(2)
C155 O61 C157 107(4)
C151 C150 H15D 109.5
C151 C150 H15E 109.5
H15D C150 H15E 109.5
C151 C150 H15F 109.5
H15D C150 H15F 109.5
H15E C150 H15F 109.5
C151 C152 H15G 109.5
C151 C152 H15H 109.5
H15G C152 H15H 109.5
C151 C152 H15I 109.5
H15G C152 H15I 109.5
H15H C152 H15I 109.5
O60 C151 C152 124(3)
O60 C151 C150 123(2)
C152 C151 C150 93(3)
O61 C157 H15J 109.5
O61 C157 H15K 109.5
H15J C157 H15K 109.5
O61 C157 H15L 109.5
H15J C157 H15L 109.5
H15K C157 H15L 109.5
O61 C155 H15M 109.5
O61 C155 H15N 109.5
H15M C155 H15N 109.5
O61 C155 H15O 109.5
H15M C155 H15O 109.5
H15N C155 H15O 109.5

loop_
_geom_bond_atom_site_label_1
_geom_bond_atom_site_label_2
_geom_bond_distance
Cr1 F8 1.915(4)
Cr1 F1 1.942(4)
Cr1 O32 1.946(5)
Cr1 O3 1.951(5)
Cr1 O30 1.952(5)
Cr1 O1 1.962(5)
Cr2 F2 1.937(4)
Cr2 F1 1.948(4)
Cr2 O7 1.956(5)
Cr2 O4 1.959(6)
Cr2 O2 1.961(5)
Cr2 O5 1.970(6)
Cr3 O6 1.922(7)
Cr3 F3 1.943(5)
Cr3 O8 1.957(6)
Cr3 F2 1.957(4)
Cr3 O9 1.967(6)
Cr3 O11 1.979(7)
Cr4 O10 1.881(7)
Cr4 F3 1.921(4)
Cr4 F4 1.924(4)
Cr4 O12 1.927(6)
Cr4 O13 1.964(6)
Cr4 O15 2.011(6)
Cr5 F4 1.916(4)
Cr5 F5 1.926(4)
Cr5 O17 1.926(5)
Cr5 O16 1.930(6)
Cr5 O14 1.936(5)
Cr5 O19 1.967(5)
Cr6 F5 1.915(4)
Cr6 F6 1.929(4)
Cr6 O20 1.946(5)
Cr6 O21 1.947(5)
Cr6 O18 1.956(5)
Cr6 O23 1.958(5)
Cr7 F6 1.941(3)
Cr7 F7 1.946(4)
Cr7 O27 1.948(4)
Cr7 O24 1.964(5)
Cr7 O22 1.965(5)
Cr7 O25 1.967(5)
Cr8 F8 1.935(4)
Cr8 F7 1.946(4)
Cr8 O26 1.957(5)
Cr8 O28 1.965(5)
Cr8 O31 1.966(5)
Cr8 O29 1.968(5)
O1 C1 1.250(8)
O2 C1 1.250(9)
O3 C6 1.257(10)
O4 C6 1.237(10)
O5 C11 1.270(11)
O6 C11 1.229(12)
O7 C16 1.245(8)
O8 C16 1.252(8)
O9 C21 1.321(10)
O10 C21 1.248(11)
O11 C26 1.275(15)
O12 C26 1.254(13)
O13 C31 1.243(9)
O14 C31 1.253(8)
O15 C36 1.242(10)
O16 C36 1.223(10)
O17 C41 1.257(8)
O18 C41 1.257(8)
O19 C46 1.253(9)
O20 C46 1.269(9)
O21 C51 1.267(8)
O22 C51 1.256(8)
O23 C56 1.268(8)
O24 C56 1.267(8)
O25 C61 1.286(8)
O26 C61 1.259(8)
O27 C66 1.282(8)
O28 C66 1.260(9)
O29 C71 1.262(8)
O30 C71 1.244(9)
O31 C76 1.271(8)
O32 C76 1.243(9)
C1 C2 1.550(10)
C2 C3 1.495(10)
C2 C5 1.511(11)
C2 C4 1.514(12)
C3 H3A 0.9800
C3 H3B 0.9800
C3 H3C 0.9800
C4 H4A 0.9800
C4 H4B 0.9800
C4 H4C 0.9800
C5 H5A 0.9800
C5 H5B 0.9800
C5 H5C 0.9800
C6 C7 1.545(11)
C7 C8 1.447(13)
C7 C9 1.462(15)
C7 C10 1.481(14)
C8 H8A 0.9800
C8 H8B 0.9800
C8 H8C 0.9800
C9 H9A 0.9800
C9 H9B 0.9800
C9 H9C 0.9800
C10 H10A 0.9800
C10 H10B 0.9800
C10 H10C 0.9800
C11 C12 1.541(11)
C12 C15 1.42(2)
C12 C14 1.494(13)
C12 C13 1.58(2)
C13 H13A 0.9800
C13 H13B 0.9800
C13 H13C 0.9800
C14 H14A 0.9800
C14 H14B 0.9800
C14 H14C 0.9800
C15 H15A 0.9800
C15 H15B 0.9800
C15 H15C 0.9800
C16 C17 1.519(10)
C17 C19 1.510(12)
C17 C20 1.518(12)
C17 C18 1.532(12)
C18 H18A 0.9800
C18 H18B 0.9800
C18 H18C 0.9800
C19 H19A 0.9800
C19 H19B 0.9800
C19 H19C 0.9800
C20 H20A 0.9800
C20 H20B 0.9800
C20 H20C 0.9800
C21 C22 1.532(13)
C22 C25 1.502(15)
C22 C23 1.520(16)
C22 C24 1.555(14)
C23 H23A 0.9800
C23 H23B 0.9800
C23 H23C 0.9800
C24 H24A 0.9800
C24 H24B 0.9800
C24 H24C 0.9800
C25 H25A 0.9800
C25 H25B 0.9800
C25 H25C 0.9800
C26 C27 1.539(15)
C27 C28 1.433(14)
C27 C29 1.484(17)
C27 C30 1.526(17)
C28 H28A 0.9800
C28 H28B 0.9800
C28 H28C 0.9800
C29 H29A 0.9800
C29 H29B 0.9800
C29 H29C 0.9800
C30 H30A 0.9800
C30 H30B 0.9800
C30 H30C 0.9800
C31 C32 1.521(9)
C32 C34 1.515(12)
C32 C33 1.529(12)
C32 C35 1.535(11)
C33 H33A 0.9800
C33 H33B 0.9800
C33 H33C 0.9800
C34 H34A 0.9800
C34 H34B 0.9800
C34 H34C 0.9800
C35 H35A 0.9800
C35 H35B 0.9800
C35 H35C 0.9800
C36 C37 1.566(13)
C37 C39 1.462(16)
C37 C40 1.503(17)
C37 C38 1.547(16)
C38 H38A 0.9800
C38 H38B 0.9800
C38 H38C 0.9800
C39 H39A 0.9800
C39 H39B 0.9800
C39 H39C 0.9800
C40 H40A 0.9800
C40 H40B 0.9800
C40 H40C 0.9800
C41 C42 1.526(11)
C42 C44 1.513(13)
C42 C43 1.516(13)
C42 C45 1.548(13)
C43 H43A 0.9800
C43 H43B 0.9800
C43 H43C 0.9800
C44 H44A 0.9800
C44 H44B 0.9800
C44 H44C 0.9800
C45 H45A 0.9800
C45 H45B 0.9800
C45 H45C 0.9800
C46 C47 1.508(11)
C47 C48 1.425(13)
C47 C49 1.466(16)
C47 C50 1.69(2)
C48 H48A 0.9800
C48 H48B 0.9800
C48 H48C 0.9800
C49 H49A 0.9800
C49 H49B 0.9800
C49 H49C 0.9800
C50 H50A 0.9800
C50 H50B 0.9800
C50 H50C 0.9800
C51 C52 1.508(10)
C52 C53 1.481(14)
C52 C55 1.498(14)
C52 C54 1.505(18)
C53 H53A 0.9800
C53 H53B 0.9800
C53 H53C 0.9800
C54 H54A 0.9800
C54 H54B 0.9800
C54 H54C 0.9800
C55 H55A 0.9800
C55 H55B 0.9800
C55 H55C 0.9800
C56 C57 1.508(10)
C57 C59 1.484(12)
C57 C60 1.501(13)
C57 C58 1.550(13)
C58 H58A 0.9800
C58 H58B 0.9800
C58 H58C 0.9800
C59 H59A 0.9800
C59 H59B 0.9800
C59 H59C 0.9800
C60 H60A 0.9800
C60 H60B 0.9800
C60 H60C 0.9800
C61 C62 1.515(10)
C62 C64 1.517(11)
C62 C65 1.537(11)
C62 C63 1.552(11)
C63 H63A 0.9800
C63 H63B 0.9800
C63 H63C 0.9800
C64 H64A 0.9800
C64 H64B 0.9800
C64 H64C 0.9800
C65 H65A 0.9800
C65 H65B 0.9800
C65 H65C 0.9800
C66 C67 1.509(10)
C67 C69 1.503(12)
C67 C68 1.520(12)
C67 C70 1.538(13)
C68 H68A 0.9800
C68 H68B 0.9800
C68 H68C 0.9800
C69 H69A 0.9800
C69 H69B 0.9800
C69 H69C 0.9800
C70 H70A 0.9800
C70 H70B 0.9800
C70 H70C 0.9800
C71 C72 1.533(10)
C72 C74 1.436(14)
C72 C75 1.440(14)
C72 C73 1.599(16)
C73 H73A 0.9800
C73 H73B 0.9800
C73 H73C 0.9800
C74 H74A 0.9800
C74 H74B 0.9800
C74 H74C 0.9800
C75 H75A 0.9800
C75 H75B 0.9800
C75 H75C 0.9800
C76 C77 1.501(11)
C77 C80 1.425(18)
C77 C78 1.536(12)
C77 C79 1.596(19)
C78 H78A 0.9800
C78 H78B 0.9800
C78 H78C 0.9800
C79 H79A 0.9800
C79 H79B 0.9800
C79 H79C 0.9800
C80 H80A 0.9800
C80 H80B 0.9800
C80 H80C 0.9800
C90 C98 1.408(13)
C90 N1 1.566(13)
C90 H90A 0.9900
C90 H90B 0.9900
N1 C91 1.338(14)
N1 H1A 0.9200
N1 H1B 0.9200
C91 C92 1.459(14)
C91 H91A 0.9900
C91 H91B 0.9900
C92 C97 1.373(13)
C92 C93 1.382(13)
C93 C94 1.381(15)
C93 H93 0.9500
C94 C95 1.28(2)
C94 H94 0.9500
C95 C96 1.35(3)
C95 H95 0.9500
C96 C97 1.45(2)
C96 H96 0.9500
C97 H97 0.9500
C98 C99 1.526(13)
C98 H98A 0.9900
C98 H98B 0.9900
C99 C100 1.350(14)
C99 C104 1.385(12)
C100 C101 1.377(16)
C100 H100 0.9500
C101 C102 1.368(16)
C101 H101 0.9500
C102 C103 1.374(14)
C102 S1 1.763(10)
C103 C104 1.402(12)
C103 H103 0.9500
C104 H104 0.9500
C105 S1 1.665(15)
C105 H10D 0.9800
C105 H10E 0.9800
C105 H10F 0.9800
O61 C156 1.211(19)
O61 C155 1.35(3)
O61 C157 1.36(3)
O60 C151 1.164(18)
C150 C151 1.558(16)
C150 H15D 0.9800
C150 H15E 0.9800
C150 H15F 0.9800
C152 C151 1.548(16)
C152 H15G 0.9800
C152 H15H 0.9800
C152 H15I 0.9800
C157 H15J 0.9800
C157 H15K 0.9800
C157 H15L 0.9800
C155 H15M 0.9800
C155 H15N 0.9800
C155 H15O 0.9800

loop_
_geom_hbond_atom_site_label_D
_geom_hbond_atom_site_label_H
_geom_hbond_atom_site_label_A
_geom_hbond_distance_DH
_geom_hbond_distance_HA
_geom_hbond_distance_DA
_geom_hbond_angle_DHA
_geom_hbond_site_symmetry_A
N1 H1A F1 0.92 2.25 2.945(10) 131.3 5_666
N1 H1A F2 0.92 2.42 3.163(13) 138.4 5_666
N1 H1B F7 0.92 2.34 3.140(14) 145.2 5_666
N1 H1B F8 0.92 2.35 3.112(12) 140.3 5_666

loop_
_geom_torsion_atom_site_label_1
_geom_torsion_atom_site_label_2
_geom_torsion_atom_site_label_3
_geom_torsion_atom_site_label_4
_geom_torsion
F8 Cr1 F1 Cr2 -140.2(2)
O32 Cr1 F1 Cr2 129.7(2)
O3 Cr1 F1 Cr2 41.1(3)
O30 Cr1 F1 Cr2 -157(10)
O1 Cr1 F1 Cr2 -48.9(3)
F2 Cr2 F1 Cr1 135.6(2)
O7 Cr2 F1 Cr1 -134.1(2)
O4 Cr2 F1 Cr1 -46.1(3)
O2 Cr2 F1 Cr1 44.8(3)
O5 Cr2 F1 Cr1 23(7)
F1 Cr2 F2 Cr3 139.3(2)
O7 Cr2 F2 Cr3 48.1(3)
O4 Cr2 F2 Cr3 53(8)
O2 Cr2 F2 Cr3 -129.8(3)
O5 Cr2 F2 Cr3 -42.6(3)
O6 Cr3 F2 Cr2 43.9(3)
F3 Cr3 F2 Cr2 -137.4(2)
O8 Cr3 F2 Cr2 -46.6(3)
O9 Cr3 F2 Cr2 132.6(3)
O11 Cr3 F2 Cr2 -64(11)
O10 Cr4 F3 Cr3 38.6(3)
F4 Cr4 F3 Cr3 127.5(3)
O12 Cr4 F3 Cr3 -54.1(3)
O13 Cr4 F3 Cr3 -24(27)
O15 Cr4 F3 Cr3 -142.2(3)
O6 Cr3 F3 Cr4 -2(8)
O8 Cr3 F3 Cr4 126.1(3)
F2 Cr3 F3 Cr4 -142.6(3)
O9 Cr3 F3 Cr4 -53.3(3)
O11 Cr3 F3 Cr4 38.7(3)
F5 Cr5 F4 Cr4 -125.9(2)
O17 Cr5 F4 Cr4 142.9(2)
O16 Cr5 F4 Cr4 -36.9(3)
O14 Cr5 F4 Cr4 54.3(3)
O19 Cr5 F4 Cr4 89(21)
O10 Cr4 F4 Cr5 -124.0(3)
F3 Cr4 F4 Cr5 143.0(2)
O12 Cr4 F4 Cr5 49(8)
O13 Cr4 F4 Cr5 -37.3(3)
O15 Cr4 F4 Cr5 52.4(3)
F6 Cr6 F5 Cr5 129.6(2)
O20 Cr6 F5 Cr5 -51.5(3)
O21 Cr6 F5 Cr5 -49(5)
O18 Cr6 F5 Cr5 39.7(3)
O23 Cr6 F5 Cr5 -139.3(3)
F4 Cr5 F5 Cr6 -142.7(3)
O17 Cr5 F5 Cr6 -52.0(3)
O16 Cr5 F5 Cr6 122.8(3)
O14 Cr5 F5 Cr6 -131(10)
O19 Cr5 F5 Cr6 36.9(3)
F5 Cr6 F6 Cr7 143.0(2)
O20 Cr6 F6 Cr7 45(11)
O21 Cr6 F6 Cr7 -37.1(3)
O18 Cr6 F6 Cr7 -125.1(2)
O23 Cr6 F6 Cr7 54.1(2)
F7 Cr7 F6 Cr6 -125.7(2)
O27 Cr7 F6 Cr6 18(5)
O24 Cr7 F6 Cr6 -37.7(2)
O22 Cr7 F6 Cr6 54.0(2)
O25 Cr7 F6 Cr6 143.0(2)
F8 Cr8 F7 Cr7 125.6(2)
O26 Cr8 F7 Cr7 37.2(2)
O28 Cr8 F7 Cr7 -53.8(2)
O31 Cr8 F7 Cr7 -144.2(2)
O29 Cr8 F7 Cr7 8(16)
F6 Cr7 F7 Cr8 -147.0(2)
O27 Cr7 F7 Cr8 34.4(2)
O24 Cr7 F7 Cr8 120.6(2)
O22 Cr7 F7 Cr8 -159(8)
O25 Cr7 F7 Cr8 -56.1(2)
F1 Cr1 F8 Cr8 -129.9(2)
O32 Cr1 F8 Cr8 -40.4(3)
O3 Cr1 F8 Cr8 3(7)
O30 Cr1 F8 Cr8 49.7(3)
O1 Cr1 F8 Cr8 138.4(3)
F7 Cr8 F8 Cr1 147.3(2)
O26 Cr8 F8 Cr1 -120.6(3)
O28 Cr8 F8 Cr1 161(4)
O31 Cr8 F8 Cr1 55.8(3)
O29 Cr8 F8 Cr1 -33.4(3)
F8 Cr1 O1 C1 122.7(7)
F1 Cr1 O1 C1 34.6(7)
O32 Cr1 O1 C1 -99(7)
O3 Cr1 O1 C1 -58.6(7)
O30 Cr1 O1 C1 -146.6(7)
F2 Cr2 O2 C1 -112.1(8)
F1 Cr2 O2 C1 -23.7(8)
O7 Cr2 O2 C1 129(6)
O4 Cr2 O2 C1 67.8(8)
O5 Cr2 O2 C1 155.5(8)
F8 Cr1 O3 C6 -144(7)
F1 Cr1 O3 C6 -11.0(8)
O32 Cr1 O3 C6 -100.4(8)
O30 Cr1 O3 C6 169.4(8)
O1 Cr1 O3 C6 80.8(8)
F2 Cr2 O4 C6 114(7)
F1 Cr2 O4 C6 27.5(9)
O7 Cr2 O4 C6 118.7(9)
O2 Cr2 O4 C6 -63.4(9)
O5 Cr2 O4 C6 -150.5(9)
F2 Cr2 O5 C11 13.0(8)
F1 Cr2 O5 C11 126(7)
O7 Cr2 O5 C11 -77.4(8)
O4 Cr2 O5 C11 -165.3(8)
O2 Cr2 O5 C11 103.7(8)
F3 Cr3 O6 C11 -156(8)
O8 Cr3 O6 C11 75.8(10)
F2 Cr3 O6 C11 -15.6(10)
O9 Cr3 O6 C11 -104.7(10)
O11 Cr3 O6 C11 163.2(10)
F2 Cr2 O7 C16 -33.1(7)
F1 Cr2 O7 C16 -121.4(7)
O4 Cr2 O7 C16 147.1(7)
O2 Cr2 O7 C16 85(6)
O5 Cr2 O7 C16 59.4(7)
O6 Cr3 O8 C16 -66.2(8)
F3 Cr3 O8 C16 115.4(7)
F2 Cr3 O8 C16 26.7(7)
O9 Cr3 O8 C16 -100(15)
O11 Cr3 O8 C16 -153.7(8)
O6 Cr3 O9 C21 -136.7(7)
F3 Cr3 O9 C21 41.6(6)
O8 Cr3 O9 C21 -103(15)
F2 Cr3 O9 C21 130.4(6)
O11 Cr3 O9 C21 -49.2(7)
F3 Cr4 O10 C21 3.5(8)
F4 Cr4 O10 C21 -84.6(8)
O12 Cr4 O10 C21 95.6(8)
O13 Cr4 O10 C21 -177.0(9)
O15 Cr4 O10 C21 -164(4)
O6 Cr3 O11 C26 -179.2(10)
F3 Cr3 O11 C26 2.2(10)
O8 Cr3 O11 C26 -88.7(10)
F2 Cr3 O11 C26 -71(11)
O9 Cr3 O11 C26 92.1(10)
O10 Cr4 O12 C26 -51.8(9)
F3 Cr4 O12 C26 41.3(9)
F4 Cr4 O12 C26 135(8)
O13 Cr4 O12 C26 -138.4(9)
O15 Cr4 O12 C26 131.8(9)
O10 Cr4 O13 C31 81.2(8)
F3 Cr4 O13 C31 144(26)
F4 Cr4 O13 C31 -7.7(8)
O12 Cr4 O13 C31 174.0(8)
O15 Cr4 O13 C31 -98.0(8)
F4 Cr5 O14 C31 -43.6(7)
F5 Cr5 O14 C31 -56(10)
O17 Cr5 O14 C31 -134.4(7)
O16 Cr5 O14 C31 50.9(7)
O19 Cr5 O14 C31 136.7(7)
O10 Cr4 O15 C36 36(4)
F3 Cr4 O15 C36 -131.7(7)
F4 Cr4 O15 C36 -43.5(7)
O12 Cr4 O15 C36 136.4(7)
O13 Cr4 O15 C36 48.8(7)
F4 Cr5 O16 C36 -6.2(8)
F5 Cr5 O16 C36 81.1(7)
O17 Cr5 O16 C36 176(57)
O14 Cr5 O16 C36 -97.6(8)
O19 Cr5 O16 C36 174.4(8)
F4 Cr5 O17 C41 130.4(6)
F5 Cr5 O17 C41 43.1(6)
O16 Cr5 O17 C41 -52(3)
O14 Cr5 O17 C41 -138.3(6)
O19 Cr5 O17 C41 -50.2(6)
F5 Cr6 O18 C41 -6.8(7)
F6 Cr6 O18 C41 -96.5(7)
O20 Cr6 O18 C41 83.7(7)
O21 Cr6 O18 C41 170.5(7)
O23 Cr6 O18 C41 121(9)
F4 Cr5 O19 C46 151(66)
F5 Cr5 O19 C46 6.1(8)
O17 Cr5 O19 C46 97.2(8)
O16 Cr5 O19 C46 -83.0(8)
O14 Cr5 O19 C46 -174.2(8)
F5 Cr6 O20 C46 40.7(8)
F6 Cr6 O20 C46 139(11)
O21 Cr6 O20 C46 -139.2(8)
O18 Cr6 O20 C46 -51.2(8)
O23 Cr6 O20 C46 129.6(8)
F5 Cr6 O21 C51 171(4)
F6 Cr6 O21 C51 -8.2(7)
O20 Cr6 O21 C51 172.9(7)
O18 Cr6 O21 C51 81.6(7)
O23 Cr6 O21 C51 -99.4(7)
F6 Cr7 O22 C51 -44.1(6)
F7 Cr7 O22 C51 -32(8)
O27 Cr7 O22 C51 134.5(6)
O24 Cr7 O22 C51 48.3(6)
O25 Cr7 O22 C51 -134.9(6)
F5 Cr6 O23 C56 -137.6(6)
F6 Cr6 O23 C56 -47.9(6)
O20 Cr6 O23 C56 131.9(6)
O21 Cr6 O23 C56 45.1(6)
O18 Cr6 O23 C56 95(10)
F6 Cr7 O24 C56 -1.7(6)
F7 Cr7 O24 C56 86.4(6)
O27 Cr7 O24 C56 -179.8(6)
O22 Cr7 O24 C56 -92.2(6)
O25 Cr7 O24 C56 166(3)
F6 Cr7 O25 C61 136.2(5)
F7 Cr7 O25 C61 48.0(5)
O27 Cr7 O25 C61 -45.7(5)
O24 Cr7 O25 C61 -31(4)
O22 Cr7 O25 C61 -133.4(5)
F8 Cr8 O26 C61 -79.2(6)
F7 Cr8 O26 C61 7.5(6)
O28 Cr8 O26 C61 98.1(6)
O31 Cr8 O26 C61 -150(3)
O29 Cr8 O26 C61 -172.9(6)
F6 Cr7 O27 C66 -131(5)
F7 Cr7 O27 C66 12.9(7)
O24 Cr7 O27 C66 -74.9(7)
O22 Cr7 O27 C66 -166.8(7)
O25 Cr7 O27 C66 104.2(7)
F8 Cr8 O28 C66 34(4)
F7 Cr8 O28 C66 47.4(6)
O26 Cr8 O28 C66 -44.6(6)
O31 Cr8 O28 C66 138.9(6)
O29 Cr8 O28 C66 -131.8(6)
F8 Cr8 O29 C71 -6.1(7)
F7 Cr8 O29 C71 111(16)
O26 Cr8 O29 C71 82.3(7)
O28 Cr8 O29 C71 173.2(7)
O31 Cr8 O29 C71 -96.3(7)
F8 Cr1 O30 C71 -45.7(7)
F1 Cr1 O30 C71 -29(11)
O32 Cr1 O30 C71 44.4(7)
O3 Cr1 O30 C71 133.0(7)
O1 Cr1 O30 C71 -137.0(7)
F8 Cr8 O31 C76 -44.7(6)
F7 Cr8 O31 C76 -131.4(6)
O26 Cr8 O31 C76 27(3)
O28 Cr8 O31 C76 138.0(6)
O29 Cr8 O31 C76 49.0(6)
F8 Cr1 O32 C76 1.0(8)
F1 Cr1 O32 C76 89.1(8)
O3 Cr1 O32 C76 -177.7(8)
O30 Cr1 O32 C76 -89.7(8)
O1 Cr1 O32 C76 -137(7)
Cr1 O1 C1 O2 -20.2(12)
Cr1 O1 C1 C2 158.1(5)
Cr2 O2 C1 O1 13.4(13)
Cr2 O2 C1 C2 -164.9(6)
O1 C1 C2 C3 42.0(11)
O2 C1 C2 C3 -139.6(9)
O1 C1 C2 C5 165.6(7)
O2 C1 C2 C5 -16.0(11)
O1 C1 C2 C4 -76.9(8)
O2 C1 C2 C4 101.5(9)
Cr2 O4 C6 O3 -3.6(15)
Cr2 O4 C6 C7 177.6(6)
Cr1 O3 C6 O4 -7.5(14)
Cr1 O3 C6 C7 171.4(6)
O4 C6 C7 C8 -151.4(13)
O3 C6 C7 C8 29.6(15)
O4 C6 C7 C9 89.2(17)
O3 C6 C7 C9 -89.8(17)
O4 C6 C7 C10 -28.1(17)
O3 C6 C7 C10 153.0(15)
Cr3 O6 C11 O5 -11.5(16)
Cr3 O6 C11 C12 176.9(7)
Cr2 O5 C11 O6 13.3(15)
Cr2 O5 C11 C12 -174.6(6)
O6 C11 C12 C15 125.0(17)
O5 C11 C12 C15 -47.7(16)
O6 C11 C12 C14 -107.4(12)
O5 C11 C12 C14 80.0(12)
O6 C11 C12 C13 5.3(15)
O5 C11 C12 C13 -167.4(12)
Cr2 O7 C16 O8 18.9(12)
Cr2 O7 C16 C17 -159.1(6)
Cr3 O8 C16 O7 -14.7(12)
Cr3 O8 C16 C17 163.3(6)
O7 C16 C17 C19 -43.1(9)
O8 C16 C17 C19 138.8(7)
O7 C16 C17 C20 -168.5(9)
O8 C16 C17 C20 13.4(12)
O7 C16 C17 C18 74.8(8)
O8 C16 C17 C18 -103.3(8)
Cr4 O10 C21 O9 -16.8(14)
Cr4 O10 C21 C22 166.2(7)
Cr3 O9 C21 O10 -13.5(12)
Cr3 O9 C21 C22 163.6(6)
O10 C21 C22 C25 174.2(9)
O9 C21 C22 C25 -3.1(13)
O10 C21 C22 C23 50.2(12)
O9 C21 C22 C23 -127.2(9)
O10 C21 C22 C24 -66.4(12)
O9 C21 C22 C24 116.3(9)
Cr4 O12 C26 O11 -11.9(18)
Cr4 O12 C26 C27 164.6(10)
Cr3 O11 C26 O12 -16.8(19)
Cr3 O11 C26 C27 166.7(10)
O12 C26 C27 C28 160.3(15)
O11 C26 C27 C28 -23(2)
O12 C26 C27 C29 36(2)
O11 C26 C27 C29 -147.2(18)
O12 C26 C27 C30 -80.4(17)
O11 C26 C27 C30 96.5(14)
Cr4 O13 C31 O14 23.0(14)
Cr4 O13 C31 C32 -160.1(6)
Cr5 O14 C31 O13 10.6(12)
Cr5 O14 C31 C32 -166.3(5)
O13 C31 C32 C34 124.8(8)
O14 C31 C32 C34 -58.1(10)
O13 C31 C32 C33 -116.1(9)
O14 C31 C32 C33 61.1(10)
O13 C31 C32 C35 4.0(11)
O14 C31 C32 C35 -178.8(7)
Cr5 O16 C36 O15 19.5(14)
Cr5 O16 C36 C37 -165.3(6)
Cr4 O15 C36 O16 12.8(13)
Cr4 O15 C36 C37 -162.4(6)
O16 C36 C37 C39 -174.1(10)
O15 C36 C37 C39 1.7(13)
O16 C36 C37 C40 68.6(12)
O15 C36 C37 C40 -115.6(11)
O16 C36 C37 C38 -50.6(15)
O15 C36 C37 C38 125.2(13)
Cr6 O18 C41 O17 -2.6(12)
Cr6 O18 C41 C42 -178.1(5)
Cr5 O17 C41 O18 -21.2(10)
Cr5 O17 C41 C42 154.4(5)
O18 C41 C42 C44 -155.3(8)
O17 C41 C42 C44 28.9(10)
O18 C41 C42 C43 -31.1(10)
O17 C41 C42 C43 153.1(8)
O18 C41 C42 C45 88.7(9)
O17 C41 C42 C45 -87.2(9)
Cr5 O19 C46 O20 -21.1(15)
Cr5 O19 C46 C47 162.6(9)
Cr6 O20 C46 O19 -9.6(15)
Cr6 O20 C46 C47 166.7(9)
O19 C46 C47 C48 -14.5(18)
O20 C46 C47 C48 169.0(11)
O19 C46 C47 C49 -151.4(12)
O20 C46 C47 C49 32.0(17)
O19 C46 C47 C50 95.9(13)
O20 C46 C47 C50 -80.6(14)
Cr7 O22 C51 O21 11.5(11)
Cr7 O22 C51 C52 -165.0(6)
Cr6 O21 C51 O22 23.0(12)
Cr6 O21 C51 C52 -160.4(6)
O22 C51 C52 C53 62.2(13)
O21 C51 C52 C53 -114.7(11)
O22 C51 C52 C55 -175.2(9)
O21 C51 C52 C55 8.0(13)
O22 C51 C52 C54 -56.8(12)
O21 C51 C52 C54 126.4(10)
Cr7 O24 C56 O23 11.2(11)
Cr7 O24 C56 C57 -174.1(5)
Cr6 O23 C56 O24 21.0(10)
Cr6 O23 C56 C57 -153.8(6)
O24 C56 C57 C59 161.1(8)
O23 C56 C57 C59 -23.8(11)
O24 C56 C57 C60 37.4(10)
O23 C56 C57 C60 -147.5(8)
O24 C56 C57 C58 -78.7(9)
O23 C56 C57 C58 96.4(9)
Cr8 O26 C61 O25 -19.3(11)
Cr8 O26 C61 C62 161.9(5)
Cr7 O25 C61 O26 -16.9(9)
Cr7 O25 C61 C62 161.8(5)
O26 C61 C62 C64 -66.6(8)
O25 C61 C62 C64 114.5(7)
O26 C61 C62 C65 171.9(6)
O25 C61 C62 C65 -6.9(9)
O26 C61 C62 C63 50.6(8)
O25 C61 C62 C63 -128.3(7)
Cr8 O28 C66 O27 -13.2(11)
Cr8 O28 C66 C67 161.7(5)
Cr7 O27 C66 O28 -26.2(11)
Cr7 O27 C66 C67 158.7(5)
O28 C66 C67 C69 33.1(11)
O27 C66 C67 C69 -151.5(8)
O28 C66 C67 C68 157.1(8)
O27 C66 C67 C68 -27.5(11)
O28 C66 C67 C70 -85.5(9)
O27 C66 C67 C70 89.8(8)
Cr1 O30 C71 O29 18.9(13)
Cr1 O30 C71 C72 -161.0(6)
Cr8 O29 C71 O30 14.9(13)
Cr8 O29 C71 C72 -165.2(6)
O30 C71 C72 C74 -52.6(13)
O29 C71 C72 C74 127.5(11)
O30 C71 C72 C75 169.8(10)
O29 C71 C72 C75 -10.1(13)
O30 C71 C72 C73 56.9(11)
O29 C71 C72 C73 -123.1(10)
Cr1 O32 C76 O31 9.5(13)
Cr1 O32 C76 C77 -171.2(7)
Cr8 O31 C76 O32 19.4(11)
Cr8 O31 C76 C77 -159.9(7)
O32 C76 C77 C80 -51.8(14)
O31 C76 C77 C80 127.6(12)
O32 C76 C77 C78 -178.4(9)
O31 C76 C77 C78 1.0(13)
O32 C76 C77 C79 62.5(11)
O31 C76 C77 C79 -118.1(10)
C98 C90 N1 C91 160.9(12)
C90 N1 C91 C92 172.5(9)
N1 C91 C92 C97 -98.4(14)
N1 C91 C92 C93 98.5(14)
C97 C92 C93 C94 2.2(17)
C91 C92 C93 C94 165.6(12)
C92 C93 C94 C95 5(2)
C93 C94 C95 C96 -9(3)
C94 C95 C96 C97 5(3)
C93 C92 C97 C96 -5.6(16)
C91 C92 C97 C96 -169.0(11)
C95 C96 C97 C92 2(2)
N1 C90 C98 C99 175.0(9)
C90 C98 C99 C100 -95.3(13)
C90 C98 C99 C104 85.6(13)
C104 C99 C100 C101 0.7(18)
C98 C99 C100 C101 -178.4(12)
C99 C100 C101 C102 -1(2)
C100 C101 C102 C103 2(2)
C100 C101 C102 S1 -178.4(11)
C101 C102 C103 C104 -1.9(16)
S1 C102 C103 C104 178.5(8)
C100 C99 C104 C103 -0.6(15)
C98 C99 C104 C103 178.6(9)
C102 C103 C104 C99 1.2(15)
C101 C102 S1 C105 166.1(11)
C103 C102 S1 C105 -14.3(11)
